data_7119501
loop_
_publ_author_name
'Futagoishi, Tsukasa'
'Murata, Michihisa'
'Wakamiya, Atsushi'
'Murata, Yasujiro'

_publ_section_title
;
 Unprecedented photochemical rearrangement of an open-cage C60 derivative.
;
_journal_issue 10
_journal_name_full 'Chemical communications (Cambridge, England)'
_journal_page_first 1712
_journal_page_last 1714
_journal_paper_doi 10.1039/c6cc10103h
_journal_volume 53
_journal_year 2017
_chemical_formula_sum 'C83 H29 Cl2 N2.36 O4.5'
_chemical_formula_weight 1202.02
_chemical_name_systematic
; 
 ? 
;
_space_group_IT_number 14
_symmetry_cell_setting monoclinic
_symmetry_space_group_name_Hall '-P 2yab'
_symmetry_space_group_name_H-M 'P 1 21/a 1'
_atom_sites_solution_hydrogens geom
_atom_sites_solution_primary direct
_atom_sites_solution_secondary difmap
_audit_creation_method SHELXL-97
_audit_update_record
;
2016-12-19 deposited with the CCDC.
2017-01-11 downloaded from the CCDC.
;
_cell_angle_alpha 90.00
_cell_angle_beta 104.9076(13)
_cell_angle_gamma 90.00
_cell_formula_units_Z 4
_cell_length_a 19.9364(18)
_cell_length_b 11.5274(10)
_cell_length_c 22.498(2)
_cell_measurement_reflns_used 9283
_cell_measurement_temperature 100(2)
_cell_measurement_theta_max 25.50
_cell_measurement_theta_min 0.94
_cell_volume 4996.4(8)
_computing_structure_refinement 'SHELXL-97 (Sheldrick, 1997)'
_computing_structure_solution 'SHELXS-97 (Sheldrick, 1990)'
_diffrn_ambient_temperature 100(2)
_diffrn_measured_fraction_theta_full 0.999
_diffrn_measured_fraction_theta_max 0.999
_diffrn_measurement_device_type CCD
_diffrn_radiation_monochromator graphite
_diffrn_radiation_source 'fine-focus sealed tube'
_diffrn_radiation_type MoK\a
_diffrn_radiation_wavelength 0.71073
_diffrn_reflns_av_R_equivalents 0.0380
_diffrn_reflns_av_sigmaI/netI 0.0513
_diffrn_reflns_limit_h_max 20
_diffrn_reflns_limit_h_min -24
_diffrn_reflns_limit_k_max 13
_diffrn_reflns_limit_k_min -13
_diffrn_reflns_limit_l_max 23
_diffrn_reflns_limit_l_min -27
_diffrn_reflns_number 24418
_diffrn_reflns_theta_full 25.50
_diffrn_reflns_theta_max 25.50
_diffrn_reflns_theta_min 0.94
_exptl_absorpt_coefficient_mu 0.202
_exptl_absorpt_correction_T_max 0.9900
_exptl_absorpt_correction_T_min 0.9860
_exptl_absorpt_correction_type empirical
_exptl_crystal_colour black
_exptl_crystal_density_diffrn 1.598
_exptl_crystal_density_method 'not measured'
_exptl_crystal_description plate
_exptl_crystal_F_000 2454
_exptl_crystal_size_max 0.07
_exptl_crystal_size_mid 0.06
_exptl_crystal_size_min 0.05
_refine_diff_density_max 0.892
_refine_diff_density_min -0.539
_refine_diff_density_rms 0.093
_refine_ls_extinction_method none
_refine_ls_goodness_of_fit_ref 1.148
_refine_ls_hydrogen_treatment mixed
_refine_ls_matrix_type full
_refine_ls_number_parameters 1099
_refine_ls_number_reflns 9283
_refine_ls_number_restraints 17
_refine_ls_restrained_S_all 1.148
_refine_ls_R_factor_all 0.1018
_refine_ls_R_factor_gt 0.0725
_refine_ls_shift/su_max 0.000
_refine_ls_shift/su_mean 0.000
_refine_ls_structure_factor_coef Fsqd
_refine_ls_weighting_details 'calc w=1/[\s^2^(Fo^2^)+(0.0579P)^2^+12.2220P] where P=(Fo^2^+2Fc^2^)/3'
_refine_ls_weighting_scheme calc
_refine_ls_wR_factor_gt 0.1712
_refine_ls_wR_factor_ref 0.1886
_reflns_number_gt 6784
_reflns_number_total 9283
_reflns_threshold_expression >2sigma(I)
_cod_data_source_file c6cc10103h2.cif
_cod_data_source_block s17hv
_cod_depositor_comments 'Adding full bibliography for 7119501.cif.'
_cod_original_cell_volume 4996.3(8)
_cod_original_sg_symbol_H-M P21/a
_cod_original_formula_sum 'C83 H29 Cl2 N2.36 O4.50'
_cod_database_code 7119501

loop_
_symmetry_equiv_pos_as_xyz
'x, y, z'
'-x+1/2, y+1/2, -z'
'-x, -y, -z'
'x-1/2, -y-1/2, z'

loop_
_atom_site_label
_atom_site_type_symbol
_atom_site_fract_x
_atom_site_fract_y
_atom_site_fract_z
_atom_site_U_iso_or_equiv
_atom_site_adp_type
_atom_site_occupancy
_atom_site_symmetry_multiplicity
_atom_site_calc_flag
_atom_site_refinement_flags
_atom_site_disorder_assembly
_atom_site_disorder_group
O1A O 0.53900(18) 1.0965(3) 0.73192(16) 0.0254(8) Uani 0.798(4) 1 d P A 1
O2A O 0.4636(3) 0.9598(5) 0.6233(3) 0.0270(11) Uani 0.798(4) 1 d P A 1
O3A O 0.56964(18) 0.8970(3) 0.6669(2) 0.0201(9) Uani 0.798(4) 1 d P A 1
O4A O 0.64386(16) 1.0325(3) 0.83903(14) 0.0214(8) Uani 0.798(4) 1 d P A 1
C1 C 0.5538(2) 1.1978(6) 0.7351(2) 0.0174(10) Uani 0.798(4) 1 d P A 1
C104 C 1.4374(11) -0.445(2) 1.2578(10) 0.021(5) Uiso 0.202(4) 1 d P A 2
C105 C 1.3758(16) -0.419(3) 1.2077(12) 0.017(6) Uiso 0.202(4) 1 d P A 2
C106 C 1.3747(15) -0.293(2) 1.2023(13) 0.021(8) Uiso 0.202(4) 1 d P A 2
C107 C 1.3185(15) -0.479(2) 1.2008(12) 0.024(7) Uiso 0.202(4) 1 d P A 2
C108 C 1.2518(13) -0.424(3) 1.1851(11) 0.017(7) Uiso 0.202(4) 1 d P A 2
C109 C 1.2066(16) -0.490(2) 1.2130(11) 0.014(6) Uiso 0.202(4) 1 d P A 2
C110 C 1.1582(13) -0.442(2) 1.2386(13) 0.018(6) Uiso 0.202(4) 1 d P A 2
C111 C 1.1455(12) -0.477(3) 1.2953(11) 0.017(6) Uiso 0.202(4) 1 d P A 2
C112 C 1.1298(17) -0.377(3) 1.3240(18) 0.022(8) Uiso 0.202(4) 1 d P A 2
C113 C 1.1570(13) -0.364(2) 1.3873(11) 0.010(6) Uiso 0.202(4) 1 d P A 2
C114 C 1.2011(16) -0.457(2) 1.4253(14) 0.013(6) Uiso 0.202(4) 1 d P A 2
C115 C 1.2123(16) -0.556(3) 1.3938(12) 0.010(7) Uiso 0.202(4) 1 d P A 2
C116 C 1.2907(17) -0.601(3) 1.4155(16) 0.006(6) Uiso 0.202(4) 1 d P A 2
C117 C 1.295(3) -0.655(6) 1.355(3) 0.026(14) Uiso 0.202(4) 1 d P A 2
C118 C 1.357(2) -0.646(3) 1.3465(16) 0.016(9) Uiso 0.202(4) 1 d P A 2
C119 C 1.3731(12) -0.608(2) 1.2867(11) 0.011(6) Uiso 0.202(4) 1 d P A 2
C120 C 1.3133(17) -0.5816(18) 1.2403(9) 0.009(5) Uiso 0.202(4) 1 d P A 2
C121 C 1.2425(13) -0.588(2) 1.2449(11) 0.020(6) Uiso 0.202(4) 1 d P A 2
C122 C 1.2365(17) -0.620(3) 1.3016(13) 0.014(7) Uiso 0.202(4) 1 d P A 2
C123 C 1.1850(13) -0.568(2) 1.3281(13) 0.007(6) Uiso 0.202(4) 1 d P A 2
C124 C 0.79450(19) 0.9967(3) 0.87831(18) 0.0249(9) Uani 1 1 d . . .
C125 C 0.8548(2) 1.0473(4) 0.91362(18) 0.0283(9) Uani 1 1 d . . .
H125 H 0.8742 1.1137 0.8994 0.034 Uiso 1 1 calc R . .
C126 C 0.8861(2) 0.9983(4) 0.9702(2) 0.0358(10) Uani 1 1 d . . .
H126 H 0.9280 1.0300 0.9950 0.043 Uiso 1 1 calc R . .
C127 C 0.8560(2) 0.9030(4) 0.9903(2) 0.0386(11) Uani 1 1 d . . .
H127 H 0.8763 0.8699 1.0295 0.046 Uiso 1 1 calc R . .
C128 C 0.7958(2) 0.8563(4) 0.95273(19) 0.0326(10) Uani 1 1 d . . .
C129 C 0.7564(3) 0.7539(4) 0.97173(19) 0.0399(11) Uani 1 1 d . . .
C130 C 0.7263(3) 0.6767(4) 0.9163(2) 0.0497(14) Uani 1 1 d . . .
H130 H 0.6965 0.7231 0.8834 0.075 Uiso 1 1 calc R . .
H131 H 0.6989 0.6145 0.9282 0.075 Uiso 1 1 calc R . .
H132 H 0.7642 0.6428 0.9016 0.075 Uiso 1 1 calc R . .
C131 C 0.8036(3) 0.6814(5) 1.0217(2) 0.0473(13) Uani 1 1 d . . .
H133 H 0.7771 0.6169 1.0326 0.071 Uiso 1 1 calc R . .
H134 H 0.8220 0.7298 1.0580 0.071 Uiso 1 1 calc R . .
H135 H 0.8420 0.6508 1.0066 0.071 Uiso 1 1 calc R . .
C132 C 0.6972(3) 0.8062(5) 0.9955(2) 0.0476(13) Uani 1 1 d . . .
H136 H 0.6682 0.8554 0.9635 0.071 Uiso 1 1 calc R . .
H137 H 0.7168 0.8528 1.0323 0.071 Uiso 1 1 calc R . .
H138 H 0.6689 0.7435 1.0058 0.071 Uiso 1 1 calc R . .
C133 C 0.8488(2) 0.8973(3) 0.71481(18) 0.0244(9) Uani 1 1 d . . .
C134 C 0.8620(2) 0.8615(4) 0.6604(2) 0.0346(10) Uani 1 1 d . . .
H139 H 0.8340 0.8865 0.6217 0.042 Uiso 1 1 calc R . .
C135 C 0.9171(2) 0.7883(4) 0.6646(2) 0.0363(11) Uani 1 1 d . . .
H140 H 0.9280 0.7612 0.6283 0.044 Uiso 1 1 calc R . .
C136 C 0.9572(2) 0.7538(4) 0.7220(2) 0.0360(11) Uani 1 1 d . . .
H141 H 0.9961 0.7043 0.7251 0.043 Uiso 1 1 calc R . .
C137 C 0.9400(2) 0.7925(3) 0.7754(2) 0.0283(9) Uani 1 1 d . . .
C138 C 0.9779(2) 0.7596(4) 0.8398(2) 0.0356(10) Uani 1 1 d . . .
C139 C 1.0146(3) 0.8680(5) 0.8732(3) 0.0523(14) Uani 1 1 d . . .
H142 H 1.0404 0.8470 0.9151 0.078 Uiso 1 1 calc R . .
H143 H 0.9798 0.9272 0.8751 0.078 Uiso 1 1 calc R . .
H144 H 1.0467 0.8988 0.8508 0.078 Uiso 1 1 calc R . .
C140 C 1.0321(3) 0.6650(5) 0.8403(3) 0.0611(16) Uani 1 1 d . . .
H145 H 1.0565 0.6465 0.8829 0.092 Uiso 1 1 calc R . .
H146 H 1.0655 0.6927 0.8183 0.092 Uiso 1 1 calc R . .
H147 H 1.0089 0.5952 0.8200 0.092 Uiso 1 1 calc R . .
C141 C 0.9254(3) 0.7153(4) 0.8745(2) 0.0427(12) Uani 1 1 d . . .
H148 H 0.9502 0.6935 0.9166 0.064 Uiso 1 1 calc R . .
H149 H 0.9008 0.6476 0.8532 0.064 Uiso 1 1 calc R . .
H150 H 0.8919 0.7768 0.8759 0.064 Uiso 1 1 calc R . .
C142 C 1.0041(3) 0.3480(5) 0.8811(3) 0.0581(15) Uani 1 1 d . B 1
H151 H 0.9791 0.3867 0.8425 0.070 Uiso 1 1 calc R B 1
H152 H 1.0534 0.3720 0.8904 0.070 Uiso 1 1 calc R B 1
Cl1 Cl 0.99872(6) 0.19904(13) 0.87085(7) 0.0551(4) Uani 1 1 d . B 1
Cl2 Cl 0.96907(16) 0.39283(19) 0.94043(9) 0.1184(9) Uani 1 1 d . B 1
N1 N 0.88628(16) 0.8659(3) 0.77036(15) 0.0245(7) Uani 1 1 d . . .
C2 C 0.5252(2) 1.2892(5) 0.6868(3) 0.0206(11) Uani 0.798(4) 1 d P A 1
N2 N 0.76531(17) 0.9033(3) 0.89726(15) 0.0276(8) Uani 1 1 d . . .
C3 C 0.5110(2) 1.2795(5) 0.6226(2) 0.0204(11) Uani 0.798(4) 1 d P A 1
O4B O 1.2673(7) 0.1217(12) 1.3826(6) 0.028(3) Uiso 0.202(4) 1 d P A 2
O1B O 1.3972(9) 0.0087(16) 1.4221(8) 0.032(5) Uiso 0.202(4) 1 d P A 2
O3B O 1.4339(11) 0.0843(19) 1.3117(9) 0.032(6) Uiso 0.202(4) 1 d P A 2
O2B O 1.5244(19) 0.045(3) 1.3912(15) 0.050(10) Uiso 0.202(4) 1 d P A 2
N3 N 0.6924(19) 0.370(2) 0.6604(17) 0.014(6) Uiso 0.180(19) 1 d PDU C 2
C4 C 0.5298(2) 1.1811(5) 0.5854(2) 0.0195(11) Uani 0.798(4) 1 d P A 1
N4 N 0.6805(13) 0.279(2) 0.6671(11) 0.022(6) Uiso 0.180(19) 1 d PDU C 2
C5 C 0.5552(2) 1.0692(4) 0.6033(2) 0.0199(10) Uani 0.798(4) 1 d P A 1
C6 C 0.5244(4) 0.9777(7) 0.6342(4) 0.0198(16) Uani 0.798(4) 1 d P A 1
C7 C 0.6410(2) 0.9252(4) 0.6861(2) 0.0177(10) Uani 0.798(4) 1 d P A 1
C8 C 0.6756(3) 0.9017(5) 0.7435(3) 0.0192(13) Uani 0.798(4) 1 d P A 1
H8 H 0.6536 0.8622 0.7704 0.023 Uiso 0.798(4) 1 calc PR A 1
C9 C 0.75059(19) 0.9388(3) 0.76538(17) 0.0216(8) Uani 1 1 d . . .
H9 H 0.7773 0.8711 0.7873 0.026 Uiso 1 1 calc R A 1
O5 O 0.6862(5) 0.3385(8) 0.6598(5) 0.028(3) Uani 0.50(3) 1 d PDU D 1
H5A H 0.691(6) 0.264(3) 0.677(4) 0.042 Uiso 0.50(3) 1 d PD D 1
H5B H 0.717(4) 0.386(6) 0.688(3) 0.042 Uiso 0.50(3) 1 d PD D 1
C10 C 0.75720(18) 1.0410(3) 0.81444(19) 0.0238(8) Uani 1 1 d . . .
C11 C 0.6870(2) 1.0910(4) 0.8236(2) 0.0193(10) Uani 0.798(4) 1 d P A 1
C12 C 0.6750(4) 1.2172(7) 0.8126(3) 0.0183(19) Uani 0.798(4) 1 d P A 1
C13 C 0.6094(4) 1.2604(6) 0.7835(3) 0.0184(13) Uani 0.798(4) 1 d P A 1
C14 C 0.5994(3) 1.3813(5) 0.7722(3) 0.0206(11) Uani 0.798(4) 1 d P A 1
C15 C 0.5467(3) 1.4006(6) 0.7156(3) 0.0216(11) Uani 0.798(4) 1 d P A 1
C16 C 0.5486(3) 1.5014(5) 0.6831(4) 0.0222(12) Uani 0.798(4) 1 d P A 1
C17 C 0.5333(3) 1.4934(7) 0.6170(3) 0.0227(15) Uani 0.798(4) 1 d P A 1
C18 C 0.5158(2) 1.3864(5) 0.5888(4) 0.0213(11) Uani 0.798(4) 1 d P A 1
C19 C 0.5415(3) 1.3586(5) 0.5359(3) 0.0226(12) Uani 0.798(4) 1 d P A 1
C20 C 0.5531(3) 1.2356(5) 0.5366(2) 0.0216(11) Uani 0.798(4) 1 d P A 1
C21 C 0.6076(3) 1.1928(5) 0.5148(2) 0.0218(11) Uani 0.798(4) 1 d P A 1
C22 C 0.6455(4) 1.0976(5) 0.5480(2) 0.0198(13) Uani 0.798(4) 1 d P A 1
C23 C 0.6205(3) 1.0375(6) 0.5912(3) 0.0194(11) Uani 0.798(4) 1 d P A 1
C24 C 0.6696(2) 0.9831(4) 0.6410(2) 0.0173(10) Uani 0.798(4) 1 d P A 1
C25 C 0.7396(2) 1.0127(4) 0.6541(2) 0.0184(10) Uani 0.798(4) 1 d P A 1
C26 C 0.78905(19) 0.9812(3) 0.71632(17) 0.0236(8) Uani 1 1 d . . .
C27 C 0.81781(18) 1.0982(3) 0.74030(19) 0.0254(9) Uani 1 1 d . . .
C28 C 0.79784(19) 1.1318(3) 0.79157(19) 0.0260(9) Uani 1 1 d . . .
C29 C 0.7969(3) 1.2514(5) 0.8110(3) 0.0179(14) Uani 0.798(4) 1 d P A 1
C30 C 0.7337(4) 1.2971(6) 0.8240(3) 0.0203(15) Uani 0.798(4) 1 d P A 1
C31 C 0.7212(4) 1.4165(5) 0.8168(2) 0.0224(13) Uani 0.798(4) 1 d P A 1
C32 C 0.6517(4) 1.4599(6) 0.7924(2) 0.0222(12) Uani 0.798(4) 1 d P A 1
C33 C 0.6552(4) 1.5653(4) 0.7575(2) 0.0237(13) Uani 0.798(4) 1 d P A 1
C34 C 0.6042(4) 1.5844(6) 0.7033(3) 0.0266(15) Uani 0.798(4) 1 d P A 1
C35 C 0.6229(5) 1.6276(7) 0.6496(4) 0.024(2) Uani 0.798(4) 1 d P A 1
C36 C 0.5782(4) 1.5733(7) 0.5957(4) 0.020(2) Uani 0.798(4) 1 d P A 1
C37 C 0.6045(4) 1.5431(7) 0.5456(4) 0.021(2) Uani 0.798(4) 1 d P A 1
C38 C 0.5841(4) 1.4349(6) 0.5152(4) 0.0261(16) Uani 0.798(4) 1 d P A 1
C39 C 0.6441(4) 1.3897(6) 0.4970(2) 0.0236(13) Uani 0.798(4) 1 d P A 1
C40 C 0.6562(3) 1.2710(5) 0.4976(2) 0.0258(12) Uani 0.798(4) 1 d P A 1
C41 C 0.7249(4) 1.2255(6) 0.5247(2) 0.0226(12) Uani 0.798(4) 1 d P A 1
C42 C 0.7187(4) 1.1213(6) 0.5586(3) 0.0216(18) Uani 0.798(4) 1 d P A 1
C43 C 0.7647(6) 1.0895(12) 0.6155(4) 0.021(3) Uani 0.798(4) 1 d P A 1
C44 C 0.8212(5) 1.1717(9) 0.6396(6) 0.022(2) Uani 0.798(4) 1 d P A 1
C45 C 0.8435(3) 1.1818(6) 0.7068(3) 0.0184(14) Uani 0.798(4) 1 d P A 1
C46 C 0.8629(3) 1.2907(5) 0.7345(4) 0.0198(12) Uani 0.798(4) 1 d P A 1
C47 C 0.8380(3) 1.3262(5) 0.7857(3) 0.0222(14) Uani 0.798(4) 1 d P A 1
C48 C 0.8257(4) 1.4492(5) 0.7816(3) 0.0211(12) Uani 0.798(4) 1 d P A 1
C49 C 0.7677(4) 1.4952(5) 0.7971(3) 0.0234(13) Uani 0.798(4) 1 d P A 1
C50 C 0.7282(4) 1.5864(4) 0.7597(3) 0.0250(13) Uani 0.798(4) 1 d P A 1
C51 C 0.7460(4) 1.6284(5) 0.7089(4) 0.0294(19) Uani 0.798(4) 1 d P A 1
C52 C 0.6934(7) 1.6485(11) 0.6518(6) 0.026(3) Uani 0.798(4) 1 d P A 1
C53 C 0.7220(3) 1.6173(6) 0.6018(4) 0.024(2) Uani 0.798(4) 1 d P A 1
C54 C 0.6769(5) 1.5655(8) 0.5494(5) 0.0185(19) Uani 0.798(4) 1 d P A 1
C55 C 0.7018(4) 1.4687(6) 0.5193(3) 0.0268(18) Uani 0.798(4) 1 d P A 1
C56 C 0.7682(4) 1.4244(6) 0.5436(4) 0.0264(14) Uani 0.798(4) 1 d P A 1
C57 C 0.7793(4) 1.3010(6) 0.5477(3) 0.0245(17) Uani 0.798(4) 1 d P A 1
C58 C 0.8287(3) 1.2735(7) 0.6059(4) 0.0246(16) Uani 0.798(4) 1 d P A 1
C59 C 0.8517(3) 1.3829(6) 0.6362(5) 0.0271(15) Uani 0.798(4) 1 d P A 1
C60 C 0.8672(3) 1.3921(6) 0.6987(4) 0.0262(15) Uani 0.798(4) 1 d P A 1
C61 C 0.8450(3) 1.4916(5) 0.7271(4) 0.0259(13) Uani 0.798(4) 1 d P A 1
C62 C 0.8065(4) 1.5794(5) 0.6924(4) 0.0288(16) Uani 0.798(4) 1 d P A 1
C63 C 0.7908(4) 1.5719(6) 0.6263(4) 0.0276(18) Uani 0.798(4) 1 d P A 1
C64 C 0.8130(3) 1.4759(6) 0.5979(4) 0.0269(16) Uani 0.798(4) 1 d P A 1
C65 C 1.3735(13) -0.073(2) 1.4384(14) 0.015(6) Uiso 0.202(4) 1 d P A 2
C66 C 1.4155(13) -0.188(2) 1.4619(11) 0.020(5) Uiso 0.202(4) 1 d P A 2
C67 C 1.4641(12) -0.239(2) 1.4345(13) 0.025(5) Uiso 0.202(4) 1 d P A 2
C68 C 1.4846(11) -0.212(2) 1.3747(11) 0.027(5) Uiso 0.202(4) 1 d P A 2
C69 C 1.4640(9) -0.1156(15) 1.3357(8) 0.018(4) Uiso 0.202(4) 1 d P A 2
C70 C 1.475(2) 0.003(4) 1.3508(18) 0.031(12) Uiso 0.202(4) 1 d P A 2
C71 C 1.3695(10) 0.0432(17) 1.2774(9) 0.020(4) Uiso 0.202(4) 1 d P A 2
C72 C 1.3158(12) 0.104(2) 1.2741(10) 0.008(6) Uiso 0.202(4) 1 d P . 2
H72 H 1.3181 0.1753 1.2961 0.009 Uiso 0.202(4) 1 calc PR A 2
C73 C 1.2412(11) 0.032(2) 1.3572(10) 0.024(5) Uiso 0.202(4) 1 d P . 2
C74 C 1.242(3) -0.087(4) 1.398(2) 0.008(9) Uiso 0.202(4) 1 d P A 2
C75 C 1.3029(17) -0.106(2) 1.4431(12) 0.009(7) Uiso 0.202(4) 1 d P A 2
C76 C 1.3052(14) -0.209(2) 1.4758(11) 0.019(6) Uiso 0.202(4) 1 d P A 2
C77 C 1.3706(13) -0.260(2) 1.4879(11) 0.022(5) Uiso 0.202(4) 1 d P A 2
C78 C 1.3815(16) -0.380(3) 1.4936(12) 0.025(7) Uiso 0.202(4) 1 d P A 2
C79 C 1.427(2) -0.435(4) 1.4679(16) 0.039(12) Uiso 0.202(4) 1 d P A 2
C80 C 1.4720(12) -0.367(2) 1.4394(14) 0.015(6) Uiso 0.202(4) 1 d P A 2
C81 C 1.4871(12) -0.418(3) 1.3857(12) 0.019(5) Uiso 0.202(4) 1 d P A 2
C82 C 1.4910(11) -0.320(2) 1.3443(13) 0.020(5) Uiso 0.202(4) 1 d P A 2
C83 C 1.4699(12) -0.340(3) 1.2861(12) 0.021(5) Uiso 0.202(4) 1 d P A 2
C84 C 1.4291(14) -0.246(2) 1.2440(12) 0.015(5) Uiso 0.202(4) 1 d P A 2
C85 C 1.4297(13) -0.133(2) 1.2713(10) 0.023(5) Uiso 0.202(4) 1 d P A 2
C86 C 1.3723(9) -0.0669(16) 1.2468(8) 0.019(4) Uiso 0.202(4) 1 d P A 2
C87 C 1.3109(10) -0.1138(18) 1.2085(11) 0.021(5) Uiso 0.202(4) 1 d P . 2
C88 C 1.3089(19) -0.238(3) 1.1860(17) 0.014(8) Uiso 0.202(4) 1 d P A 2
C89 C 1.2457(15) -0.303(3) 1.1831(12) 0.013(7) Uiso 0.202(4) 1 d P A 2
C90 C 1.1901(15) -0.251(3) 1.2046(12) 0.015(8) Uiso 0.202(4) 1 d P . 2
C91 C 1.1483(13) -0.314(2) 1.2326(15) 0.014(7) Uiso 0.202(4) 1 d P A 2
C92 C 1.1327(13) -0.276(2) 1.2891(11) 0.016(7) Uiso 0.202(4) 1 d P A 2
C93 C 1.1530(15) -0.167(2) 1.3129(14) 0.013(7) Uiso 0.202(4) 1 d P . 2
C94 C 1.185(3) -0.168(5) 1.377(2) 0.040(16) Uiso 0.202(4) 1 d P A 2
C95 C 1.1858(15) -0.257(3) 1.4136(13) 0.016(8) Uiso 0.202(4) 1 d P A 2
C96 C 1.2429(17) -0.274(3) 1.4632(12) 0.011(7) Uiso 0.202(4) 1 d P A 2
C97 C 1.2532(13) -0.398(2) 1.4717(12) 0.015(7) Uiso 0.202(4) 1 d P A 2
C98 C 1.3192(18) -0.447(3) 1.4869(16) 0.021(9) Uiso 0.202(4) 1 d P A 2
C99 C 1.337(3) -0.548(4) 1.462(2) 0.035(15) Uiso 0.202(4) 1 d P A 2
C100 C 1.404(2) -0.550(4) 1.441(2) 0.018(9) Uiso 0.202(4) 1 d P A 2
C101 C 1.412(2) -0.595(3) 1.389(2) 0.019(10) Uiso 0.202(4) 1 d P A 2
C102 C 1.4626(16) -0.515(3) 1.3606(18) 0.024(8) Uiso 0.202(4) 1 d P A 2
C103 C 1.4334(15) -0.541(2) 1.2981(11) 0.014(6) Uiso 0.202(4) 1 d P A 2

loop_
_atom_site_aniso_label
_atom_site_aniso_U_11
_atom_site_aniso_U_22
_atom_site_aniso_U_33
_atom_site_aniso_U_23
_atom_site_aniso_U_13
_atom_site_aniso_U_12
O1A 0.0192(18) 0.023(2) 0.035(2) 0.0028(16) 0.0103(15) -0.0049(16)
O2A 0.010(2) 0.023(2) 0.044(3) 0.001(2) 0.001(2) -0.0028(16)
O3A 0.0126(18) 0.016(2) 0.031(3) 0.0009(19) 0.0046(18) -0.0026(14)
O4A 0.0210(16) 0.0223(18) 0.0244(18) 0.0049(14) 0.0124(14) 0.0015(14)
C1 0.011(2) 0.024(3) 0.021(3) 0.003(2) 0.011(2) -0.002(2)
C124 0.0224(19) 0.028(2) 0.028(2) -0.0060(18) 0.0136(17) 0.0019(17)
C125 0.029(2) 0.029(2) 0.031(2) -0.0084(18) 0.0139(18) -0.0045(18)
C126 0.035(2) 0.043(3) 0.030(2) -0.006(2) 0.0084(19) -0.008(2)
C127 0.047(3) 0.047(3) 0.023(2) -0.002(2) 0.011(2) -0.010(2)
C128 0.041(2) 0.038(3) 0.023(2) -0.0058(19) 0.0161(19) -0.008(2)
C129 0.053(3) 0.045(3) 0.026(2) -0.002(2) 0.017(2) -0.016(2)
C130 0.072(4) 0.047(3) 0.034(3) -0.011(2) 0.020(2) -0.026(3)
C131 0.057(3) 0.048(3) 0.042(3) 0.007(2) 0.022(2) -0.005(3)
C132 0.050(3) 0.053(3) 0.047(3) -0.004(3) 0.027(2) -0.016(3)
C133 0.033(2) 0.019(2) 0.024(2) -0.0023(17) 0.0116(18) -0.0067(17)
C134 0.055(3) 0.022(2) 0.033(2) 0.0025(19) 0.022(2) 0.001(2)
C135 0.054(3) 0.032(2) 0.032(2) -0.002(2) 0.027(2) -0.010(2)
C136 0.027(2) 0.026(2) 0.063(3) -0.017(2) 0.027(2) -0.0064(18)
C137 0.0208(19) 0.021(2) 0.044(3) -0.0112(19) 0.0110(18) -0.0034(16)
C138 0.022(2) 0.035(2) 0.046(3) -0.006(2) 0.0030(19) 0.0106(19)
C139 0.035(3) 0.048(3) 0.065(4) -0.016(3) -0.003(2) 0.002(2)
C140 0.038(3) 0.062(4) 0.074(4) -0.017(3) -0.004(3) 0.032(3)
C141 0.049(3) 0.037(3) 0.035(3) 0.004(2) -0.004(2) 0.010(2)
C142 0.033(3) 0.076(4) 0.060(4) 0.006(3) 0.003(2) -0.010(3)
Cl1 0.0353(6) 0.0687(9) 0.0689(9) 0.0089(7) 0.0273(6) 0.0054(6)
Cl2 0.217(3) 0.0845(14) 0.0624(11) -0.0064(10) 0.0517(14) 0.0317(16)
N1 0.0206(16) 0.0250(18) 0.0297(19) -0.0031(15) 0.0097(14) 0.0024(14)
C2 0.011(2) 0.023(3) 0.029(3) 0.001(3) 0.007(2) 0.000(2)
N2 0.0286(18) 0.0299(19) 0.0297(19) -0.0057(16) 0.0176(15) -0.0058(15)
C3 0.008(2) 0.020(3) 0.032(3) 0.000(3) 0.005(2) 0.0011(19)
C4 0.008(2) 0.023(3) 0.024(3) 0.003(2) 0.0000(19) 0.0013(19)
C5 0.014(2) 0.019(2) 0.023(3) -0.002(2) 0.0001(18) -0.0032(18)
C6 0.014(3) 0.015(3) 0.028(4) -0.008(3) 0.001(3) -0.003(2)
C7 0.014(2) 0.012(2) 0.028(3) -0.005(2) 0.007(2) -0.0004(18)
C8 0.021(3) 0.017(3) 0.023(3) 0.001(2) 0.012(3) 0.000(2)
C9 0.0198(19) 0.0173(19) 0.026(2) 0.0042(16) 0.0023(16) -0.0004(15)
O5 0.022(4) 0.023(9) 0.040(4) -0.007(5) 0.008(3) -0.001(5)
C10 0.0159(18) 0.019(2) 0.037(2) -0.0044(17) 0.0076(16) 0.0018(15)
C11 0.021(2) 0.023(3) 0.015(3) -0.004(2) 0.006(2) 0.001(2)
C12 0.017(4) 0.018(4) 0.020(3) -0.004(2) 0.004(3) -0.005(3)
C13 0.023(4) 0.020(3) 0.015(3) -0.003(3) 0.011(3) 0.000(3)
C14 0.023(3) 0.021(3) 0.021(3) 0.000(3) 0.012(2) 0.004(2)
C15 0.016(2) 0.019(3) 0.033(3) -0.002(3) 0.010(2) 0.004(2)
C16 0.016(3) 0.023(3) 0.028(4) -0.002(3) 0.005(2) 0.007(2)
C17 0.017(3) 0.025(4) 0.024(4) 0.005(3) 0.001(3) 0.011(2)
C18 0.013(2) 0.027(3) 0.021(3) 0.001(3) 0.000(2) 0.007(2)
C19 0.014(2) 0.030(3) 0.021(3) 0.007(2) -0.001(2) 0.008(2)
C20 0.020(3) 0.022(3) 0.017(3) 0.000(2) -0.004(2) 0.002(2)
C21 0.020(3) 0.032(3) 0.012(2) 0.000(2) 0.002(2) 0.003(2)
C22 0.024(4) 0.020(3) 0.016(3) -0.002(2) 0.006(2) 0.001(2)
C23 0.022(3) 0.018(3) 0.018(3) -0.005(3) 0.004(2) 0.002(2)
C24 0.017(2) 0.016(2) 0.020(2) -0.0028(19) 0.0062(18) 0.0011(18)
C25 0.019(2) 0.016(2) 0.022(3) -0.001(2) 0.007(2) 0.006(2)
C26 0.0236(19) 0.022(2) 0.021(2) 0.0037(16) -0.0020(16) -0.0035(16)
C27 0.0116(17) 0.020(2) 0.038(2) 0.0100(18) -0.0057(16) -0.0011(15)
C28 0.0193(19) 0.020(2) 0.032(2) 0.0028(17) -0.0051(17) 0.0013(16)
C29 0.015(3) 0.020(3) 0.017(3) 0.003(2) 0.001(3) -0.002(2)
C30 0.022(4) 0.023(3) 0.016(3) 0.001(2) 0.006(3) 0.002(3)
C31 0.024(3) 0.022(3) 0.021(3) -0.005(2) 0.005(3) 0.000(3)
C32 0.025(4) 0.018(3) 0.027(3) -0.006(2) 0.013(3) 0.004(3)
C33 0.024(3) 0.013(3) 0.035(4) -0.006(2) 0.010(3) 0.002(2)
C34 0.023(4) 0.016(3) 0.039(4) -0.007(3) 0.006(3) 0.000(3)
C35 0.020(4) 0.012(3) 0.040(5) 0.005(3) 0.007(4) 0.004(3)
C36 0.020(4) 0.014(4) 0.023(5) 0.004(3) 0.001(3) 0.005(3)
C37 0.020(4) 0.023(4) 0.021(4) 0.013(3) 0.005(3) 0.012(2)
C38 0.028(4) 0.025(4) 0.020(4) 0.009(3) -0.004(3) 0.009(3)
C39 0.026(3) 0.033(4) 0.013(3) 0.007(2) 0.007(3) 0.007(3)
C40 0.028(3) 0.038(3) 0.013(2) 0.003(2) 0.010(2) 0.003(3)
C41 0.022(3) 0.033(4) 0.014(3) 0.003(2) 0.010(3) 0.006(3)
C42 0.015(4) 0.029(4) 0.022(4) -0.006(2) 0.007(3) 0.002(3)
C43 0.022(5) 0.036(4) 0.009(5) 0.007(4) 0.009(4) 0.014(3)
C44 0.011(3) 0.031(4) 0.030(7) 0.013(4) 0.014(4) 0.009(2)
C45 0.010(2) 0.021(3) 0.024(4) 0.002(3) 0.005(3) 0.004(2)
C46 0.009(2) 0.025(3) 0.024(4) 0.008(3) 0.001(3) -0.004(2)
C47 0.015(3) 0.024(3) 0.026(3) -0.003(3) 0.002(3) -0.002(2)
C48 0.018(3) 0.018(3) 0.025(3) 0.001(2) 0.001(3) -0.007(2)
C49 0.021(3) 0.021(3) 0.026(3) -0.004(2) 0.001(3) -0.002(2)
C50 0.020(4) 0.011(3) 0.040(4) -0.005(2) 0.001(3) 0.000(2)
C51 0.030(4) 0.009(3) 0.047(5) -0.007(3) 0.007(4) -0.002(3)
C52 0.030(7) 0.012(4) 0.034(5) 0.010(3) 0.005(4) -0.002(3)
C53 0.025(4) 0.014(3) 0.027(5) 0.007(3) -0.004(3) -0.010(3)
C54 0.020(4) 0.016(4) 0.019(5) 0.009(3) 0.002(4) -0.002(3)
C55 0.033(4) 0.031(4) 0.021(3) 0.014(3) 0.014(3) -0.002(4)
C56 0.027(4) 0.031(4) 0.025(4) 0.009(3) 0.014(3) -0.003(3)
C57 0.026(4) 0.029(4) 0.025(4) 0.001(3) 0.019(3) -0.002(3)
C58 0.014(3) 0.035(4) 0.028(4) 0.009(4) 0.012(3) 0.004(3)
C59 0.016(3) 0.031(4) 0.037(5) 0.004(4) 0.011(3) -0.006(2)
C60 0.008(2) 0.026(4) 0.043(5) 0.001(3) 0.003(3) -0.006(2)
C61 0.020(3) 0.024(3) 0.031(4) 0.000(3) 0.001(3) -0.007(2)
C62 0.030(4) 0.020(3) 0.036(4) 0.001(3) 0.009(3) -0.010(3)
C63 0.026(3) 0.021(4) 0.037(6) 0.006(4) 0.011(4) -0.008(2)
C64 0.017(3) 0.034(4) 0.031(4) 0.014(3) 0.010(3) -0.008(3)

loop_
_atom_type_symbol
_atom_type_description
_atom_type_scat_dispersion_real
_atom_type_scat_dispersion_imag
_atom_type_scat_source
C C 0.0033 0.0016 'International Tables Vol C Tables 4.2.6.8 and 6.1.1.4'
H H 0.0000 0.0000 'International Tables Vol C Tables 4.2.6.8 and 6.1.1.4'
N N 0.0061 0.0033 'International Tables Vol C Tables 4.2.6.8 and 6.1.1.4'
O O 0.0106 0.0060 'International Tables Vol C Tables 4.2.6.8 and 6.1.1.4'
Cl Cl 0.1484 0.1585 'International Tables Vol C Tables 4.2.6.8 and 6.1.1.4'

loop_
_geom_angle_atom_site_label_1
_geom_angle_atom_site_label_2
_geom_angle_atom_site_label_3
_geom_angle
_geom_angle_site_symmetry_1
_geom_angle_site_symmetry_3
C6 O3A C7 118.7(4) . .
O1A C1 C2 126.3(5) . .
O1A C1 C13 128.7(5) . .
C2 C1 C13 104.7(5) . .
O1A C1 C6 39.4(3) . .
C2 C1 C6 94.2(4) . .
C13 C1 C6 144.3(4) . .
C83 C104 C103 117(2) . .
C83 C104 C105 111(2) . .
C103 C104 C105 118(2) . .
C107 C105 C106 121(3) . .
C107 C105 C104 121(3) . .
C106 C105 C104 105(3) . .
C84 C106 C88 121(3) . .
C84 C106 C105 111(3) . .
C88 C106 C105 118(3) . .
C105 C107 C108 122(3) . .
C105 C107 C120 122(3) . .
C108 C107 C120 107(2) . .
C89 C108 C107 121(3) . .
C89 C108 C109 119(2) . .
C107 C108 C109 108(3) . .
C110 C109 C121 115(2) . .
C110 C109 C108 124(3) . .
C121 C109 C108 110(3) . .
C109 C110 C111 125(2) . .
C109 C110 C91 117(3) . .
C111 C110 C91 108(2) . .
C112 C111 C123 123(3) . .
C112 C111 C110 107(2) . .
C123 C111 C110 119(2) . .
C113 C112 C111 119(3) . .
C113 C112 C92 115(3) . .
C111 C112 C92 112(3) . .
C112 C113 C95 121(3) . .
C112 C113 C114 122(3) . .
C95 C113 C114 106(2) . .
C115 C114 C97 125(3) . .
C115 C114 C113 116(3) . .
C97 C114 C113 106(2) . .
C114 C115 C123 122(3) . .
C114 C115 C116 112(3) . .
C123 C115 C116 111(2) . .
C99 C116 C117 134(4) . .
C99 C116 C115 121(3) . .
C117 C116 C115 98(4) . .
C118 C117 C122 116(5) . .
C118 C117 C116 112(5) . .
C122 C117 C116 113(5) . .
C117 C118 C101 124(5) . .
C117 C118 C119 125(4) . .
C101 C118 C119 100(3) . .
C103 C119 C120 123(2) . .
C103 C119 C118 111(2) . .
C120 C119 C118 113(2) . .
C119 C120 C121 127(2) . .
C119 C120 C107 116(3) . .
C121 C120 C107 107(2) . .
C122 C121 C109 122(3) . .
C122 C121 C120 114(2) . .
C109 C121 C120 107(2) . .
C121 C122 C123 121(3) . .
C121 C122 C117 126(3) . .
C123 C122 C117 106(3) . .
C111 C123 C122 117(2) . .
C111 C123 C115 119(3) . .
C122 C123 C115 110(2) . .
N2 C124 C125 122.5(4) . .
N2 C124 C10 114.9(3) . .
C125 C124 C10 122.6(4) . .
C126 C125 C124 118.3(4) . .
C127 C126 C125 119.5(4) . .
C126 C127 C128 119.3(4) . .
N2 C128 C127 121.3(4) . .
N2 C128 C129 115.1(4) . .
C127 C128 C129 123.5(4) . .
C131 C129 C130 108.9(4) . .
C131 C129 C128 111.4(4) . .
C130 C129 C128 110.0(3) . .
C131 C129 C132 110.1(4) . .
C130 C129 C132 109.7(4) . .
C128 C129 C132 106.7(4) . .
N1 C133 C134 124.3(4) . .
N1 C133 C26 113.6(3) . .
C134 C133 C26 122.1(4) . .
C135 C134 C133 117.1(4) . .
C134 C135 C136 120.0(4) . .
C135 C136 C137 119.7(4) . .
N1 C137 C136 119.5(4) . .
N1 C137 C138 115.6(3) . .
C136 C137 C138 124.9(4) . .
C137 C138 C140 111.5(4) . .
C137 C138 C139 108.8(4) . .
C140 C138 C139 109.1(4) . .
C137 C138 C141 109.5(3) . .
C140 C138 C141 109.3(4) . .
C139 C138 C141 108.6(4) . .
Cl1 C142 Cl2 112.0(3) . .
C133 N1 C137 119.5(3) . .
C3 C2 C15 119.3(5) . .
C3 C2 C1 128.4(5) . .
C15 C2 C1 106.3(6) . .
C124 N2 C128 119.0(4) . .
C2 C3 C18 116.4(6) . .
C2 C3 C4 128.1(5) . .
C18 C3 C4 106.5(5) . .
C2 C3 C9 66.7(3) . .
C18 C3 C9 129.8(3) . .
C4 C3 C9 63.7(3) . .
C71 O3B C70 115(2) . .
C5 C4 C20 117.1(4) . .
C5 C4 C3 130.6(5) . .
C20 C4 C3 105.6(5) . .
C4 C5 C23 117.0(5) . .
C4 C5 C6 128.7(5) . .
C23 C5 C6 114.4(5) . .
O2A C6 O3A 119.2(6) . .
O2A C6 C5 123.3(7) . .
O3A C6 C5 116.0(6) . .
O2A C6 C1 105.3(6) . .
O3A C6 C1 100.1(5) . .
C5 C6 C1 76.0(4) . .
C8 C7 O3A 118.8(5) . .
C8 C7 C24 125.2(5) . .
O3A C7 C24 116.0(4) . .
C7 C8 C9 118.9(5) . .
C72 C9 C8 18.3(7) 3_767 .
C72 C9 C26 101.9(9) 3_767 .
C8 C9 C26 118.6(4) . .
C72 C9 C10 124.5(9) 3_767 .
C8 C9 C10 109.4(4) . .
C26 C9 C10 106.7(3) . .
C72 C9 C3 57.7(10) 3_767 .
C8 C9 C3 57.3(3) . .
C26 C9 C3 83.8(2) . .
C10 C9 C3 79.1(2) . .
C28 C10 C124 112.5(3) . .
C28 C10 C87 90.7(8) . 3_767
C124 C10 C87 131.4(9) . 3_767
C28 C10 C11 111.6(3) . .
C124 C10 C11 103.5(3) . .
C87 C10 C11 28.8(8) 3_767 .
C28 C10 C9 103.5(3) . .
C124 C10 C9 109.7(3) . .
C87 C10 C9 104.9(8) 3_767 .
C11 C10 C9 116.3(3) . .
O4A C11 C12 119.9(5) . .
O4A C11 C10 123.6(4) . .
C12 C11 C10 116.5(5) . .
C13 C12 C30 118.0(7) . .
C13 C12 C11 121.3(7) . .
C30 C12 C11 120.2(6) . .
C12 C13 C14 120.3(7) . .
C12 C13 C1 126.1(6) . .
C14 C13 C1 107.1(6) . .
C32 C14 C13 122.0(6) . .
C32 C14 C15 120.6(5) . .
C13 C14 C15 110.2(6) . .
C16 C15 C14 118.9(7) . .
C16 C15 C2 123.6(6) . .
C14 C15 C2 108.8(5) . .
C15 C16 C17 117.7(6) . .
C15 C16 C34 120.9(6) . .
C17 C16 C34 108.0(5) . .
C18 C17 C16 119.3(6) . .
C18 C17 C36 121.2(7) . .
C16 C17 C36 108.3(7) . .
C17 C18 C19 118.1(5) . .
C17 C18 C3 123.5(7) . .
C19 C18 C3 109.0(6) . .
C38 C19 C20 121.4(6) . .
C38 C19 C18 120.8(6) . .
C20 C19 C18 107.4(6) . .
C21 C20 C19 118.9(5) . .
C21 C20 C4 123.2(5) . .
C19 C20 C4 110.9(6) . .
C20 C21 C22 116.3(6) . .
C20 C21 C40 120.7(5) . .
C22 C21 C40 108.6(5) . .
C23 C22 C21 121.0(6) . .
C23 C22 C42 120.6(5) . .
C21 C22 C42 108.5(6) . .
C22 C23 C24 118.2(5) . .
C22 C23 C5 120.6(5) . .
C24 C23 C5 115.6(5) . .
C25 C24 C23 120.4(5) . .
C25 C24 C7 121.2(4) . .
C23 C24 C7 115.9(4) . .
C24 C25 C43 120.9(6) . .
C24 C25 C26 120.6(4) . .
C43 C25 C26 117.6(6) . .
C27 C26 C25 102.2(3) . .
C27 C26 C133 110.1(3) . .
C25 C26 C133 116.5(4) . .
C27 C26 C9 103.6(3) . .
C25 C26 C9 113.5(3) . .
C133 C26 C9 109.8(3) . .
C27 C26 C73 117.3(9) . 3_767
C25 C26 C73 26.5(8) . 3_767
C133 C26 C73 90.3(9) . 3_767
C9 C26 C73 124.5(8) . 3_767
C28 C27 C45 119.0(5) . .
C28 C27 C26 112.8(3) . .
C45 C27 C26 125.5(5) . .
C28 C27 C93 134.9(9) . 3_767
C45 C27 C93 16.1(9) . 3_767
C26 C27 C93 109.8(10) . 3_767
C27 C28 C90 104.4(11) . 3_767
C27 C28 C29 123.5(4) . .
C90 C28 C29 19.5(9) 3_767 .
C27 C28 C10 113.2(3) . .
C90 C28 C10 140.3(11) 3_767 .
C29 C28 C10 120.9(4) . .
C47 C29 C28 114.1(6) . .
C47 C29 C30 118.8(6) . .
C28 C29 C30 118.7(5) . .
C31 C30 C12 119.3(7) . .
C31 C30 C29 117.9(7) . .
C12 C30 C29 115.5(6) . .
C30 C31 C32 120.7(6) . .
C30 C31 C49 122.9(7) . .
C32 C31 C49 107.1(6) . .
C14 C32 C31 118.2(5) . .
C14 C32 C33 120.8(5) . .
C31 C32 C33 108.7(7) . .
C34 C33 C32 118.6(7) . .
C34 C33 C50 120.0(6) . .
C32 C33 C50 107.8(5) . .
C33 C34 C35 120.1(7) . .
C33 C34 C16 120.0(6) . .
C35 C34 C16 107.8(6) . .
C52 C35 C34 119.9(9) . .
C52 C35 C36 119.6(9) . .
C34 C35 C36 108.4(8) . .
C37 C36 C35 120.2(7) . .
C37 C36 C17 119.8(9) . .
C35 C36 C17 107.3(7) . .
C36 C37 C38 118.8(8) . .
C36 C37 C54 118.7(9) . .
C38 C37 C54 109.9(8) . .
C19 C38 C37 121.2(8) . .
C19 C38 C39 119.1(7) . .
C37 C38 C39 107.1(7) . .
C40 C39 C55 119.6(6) . .
C40 C39 C38 120.2(7) . .
C55 C39 C38 108.3(6) . .
C39 C40 C41 120.3(6) . .
C39 C40 C21 119.3(6) . .
C41 C40 C21 106.7(5) . .
C57 C41 C42 119.5(5) . .
C57 C41 C40 119.7(6) . .
C42 C41 C40 108.9(7) . .
C43 C42 C22 119.4(7) . .
C43 C42 C41 124.6(8) . .
C22 C42 C41 106.9(6) . .
C42 C43 C25 117.9(9) . .
C42 C43 C44 115.1(10) . .
C25 C43 C44 122.4(8) . .
C58 C44 C43 120.7(10) . .
C58 C44 C45 115.9(9) . .
C43 C44 C45 115.6(8) . .
C27 C45 C46 118.2(6) . .
C27 C45 C44 116.4(6) . .
C46 C45 C44 120.1(7) . .
C45 C46 C47 119.9(5) . .
C45 C46 C60 121.8(7) . .
C47 C46 C60 107.7(6) . .
C29 C47 C46 120.7(6) . .
C29 C47 C48 121.5(7) . .
C46 C47 C48 108.7(6) . .
C49 C48 C47 119.8(6) . .
C49 C48 C61 119.8(6) . .
C47 C48 C61 107.8(7) . .
C48 C49 C50 119.5(7) . .
C48 C49 C31 118.4(5) . .
C50 C49 C31 109.8(6) . .
C51 C50 C49 121.6(7) . .
C51 C50 C33 120.0(6) . .
C49 C50 C33 106.6(6) . .
C50 C51 C52 120.8(9) . .
C50 C51 C62 118.8(6) . .
C52 C51 C62 106.9(9) . .
C35 C52 C53 121.5(12) . .
C35 C52 C51 119.2(11) . .
C53 C52 C51 108.2(10) . .
C54 C53 C52 117.7(9) . .
C54 C53 C63 120.3(8) . .
C52 C53 C63 108.8(9) . .
C53 C54 C37 122.2(9) . .
C53 C54 C55 119.3(8) . .
C37 C54 C55 106.8(9) . .
C56 C55 C39 119.6(7) . .
C56 C55 C54 120.1(8) . .
C39 C55 C54 107.8(7) . .
C55 C56 C57 120.2(8) . .
C55 C56 C64 120.0(6) . .
C57 C56 C64 107.6(6) . .
C41 C57 C56 120.4(7) . .
C41 C57 C58 118.8(6) . .
C56 C57 C58 109.3(7) . .
C44 C58 C59 122.0(8) . .
C44 C58 C57 121.2(8) . .
C59 C58 C57 107.0(6) . .
C60 C59 C58 120.8(6) . .
C60 C59 C64 119.7(7) . .
C58 C59 C64 107.8(7) . .
C59 C60 C46 119.0(7) . .
C59 C60 C61 120.4(6) . .
C46 C60 C61 109.3(7) . .
C62 C61 C60 121.5(7) . .
C62 C61 C48 119.3(7) . .
C60 C61 C48 106.5(6) . .
C61 C62 C63 118.7(7) . .
C61 C62 C51 120.9(7) . .
C63 C62 C51 108.1(6) . .
C64 C63 C53 119.6(8) . .
C64 C63 C62 120.4(7) . .
C53 C63 C62 107.8(6) . .
C63 C64 C56 120.7(6) . .
C63 C64 C59 119.3(7) . .
C56 C64 C59 108.3(6) . .
O1B C65 C75 135(2) . .
O1B C65 C66 124(2) . .
C75 C65 C66 101(2) . .
C67 C66 C77 120(2) . .
C67 C66 C65 125(2) . .
C77 C66 C65 107(2) . .
C66 C67 C80 117(3) . .
C66 C67 C68 132(2) . .
C80 C67 C68 103(2) . .
C69 C68 C82 115.6(19) . .
C69 C68 C67 127(2) . .
C82 C68 C67 108(2) . .
C68 C69 C70 127(2) . .
C68 C69 C85 120(2) . .
C70 C69 C85 112(2) . .
O2B C70 O3B 115(4) . .
O2B C70 C69 127(4) . .
O3B C70 C69 118(3) . .
C72 C71 O3B 119(2) . .
C72 C71 C86 126(2) . .
O3B C71 C86 114.6(17) . .
C71 C72 C9 117(2) . 3_767
O4B C73 C26 123.9(17) . 3_767
O4B C73 C74 120(2) . .
C26 C73 C74 116(2) 3_767 .
C75 C74 C94 127(4) . .
C75 C74 C73 116(3) . .
C94 C74 C73 117(4) . .
C74 C75 C76 116(3) . .
C74 C75 C65 124(3) . .
C76 C75 C65 111(3) . .
C75 C76 C77 111(2) . .
C75 C76 C96 116(3) . .
C77 C76 C96 123(3) . .
C76 C77 C78 123(3) . .
C76 C77 C66 109(2) . .
C78 C77 C66 121(2) . .
C79 C78 C77 122(3) . .
C79 C78 C98 111(3) . .
C77 C78 C98 114(3) . .
C78 C79 C80 119(4) . .
C78 C79 C100 115(4) . .
C80 C79 C100 118(3) . .
C81 C80 C79 115(3) . .
C81 C80 C67 113(3) . .
C79 C80 C67 120(3) . .
C102 C81 C80 126(3) . .
C102 C81 C82 117(3) . .
C80 C81 C82 106(2) . .
C83 C82 C68 126(3) . .
C83 C82 C81 117(2) . .
C68 C82 C81 109(2) . .
C82 C83 C104 126(2) . .
C82 C83 C84 119(3) . .
C104 C83 C84 103(2) . .
C106 C84 C85 125(2) . .
C106 C84 C83 110(3) . .
C85 C84 C83 116(3) . .
C86 C85 C84 115(2) . .
C86 C85 C69 117(2) . .
C84 C85 C69 120(2) . .
C85 C86 C87 122.4(19) . .
C85 C86 C71 115.3(18) . .
C87 C86 C71 119.5(16) . .
C86 C87 C88 121(2) . .
C86 C87 C10 122.5(15) . 3_767
C88 C87 C10 116.7(19) . 3_767
C106 C88 C89 121(3) . .
C106 C88 C87 113(3) . .
C89 C88 C87 117(3) . .
C108 C89 C90 118(3) . .
C108 C89 C88 116(3) . .
C90 C89 C88 120(3) . .
C91 C90 C28 127(2) . 3_767
C91 C90 C89 123(3) . .
C28 C90 C89 107(2) 3_767 .
C90 C91 C92 122(3) . .
C90 C91 C110 119(3) . .
C92 C91 C110 106(3) . .
C93 C92 C112 126(3) . .
C93 C92 C91 120(2) . .
C112 C92 C91 107(2) . .
C92 C93 C94 113(4) . .
C92 C93 C27 105.9(19) . 3_767
C94 C93 C27 126(3) . 3_767
C95 C94 C93 125(5) . .
C95 C94 C74 115(5) . .
C93 C94 C74 115(4) . .
C94 C95 C96 120(4) . .
C94 C95 C113 119(3) . .
C96 C95 C113 111(3) . .
C95 C96 C76 125(3) . .
C95 C96 C97 108(3) . .
C76 C96 C97 114(2) . .
C98 C97 C96 122(3) . .
C98 C97 C114 116(3) . .
C96 C97 C114 109(2) . .
C99 C98 C97 125(4) . .
C99 C98 C78 100(3) . .
C97 C98 C78 123(3) . .
C116 C99 C98 120(4) . .
C116 C99 C100 104(4) . .
C98 C99 C100 119(4) . .
C101 C100 C79 128(4) . .
C101 C100 C99 127(4) . .
C79 C100 C99 94(3) . .
C100 C101 C118 121(4) . .
C100 C101 C102 111(4) . .
C118 C101 C102 116(3) . .
C81 C102 C103 129(3) . .
C81 C102 C101 122(3) . .
C103 C102 C101 98(3) . .
C119 C103 C102 115(2) . .
C119 C103 C104 120(2) . .
C102 C103 C104 113(3) . .

loop_
_geom_bond_atom_site_label_1
_geom_bond_atom_site_label_2
_geom_bond_distance
_geom_bond_site_symmetry_2
O1A C1 1.202(8) .
O2A C6 1.190(9) .
O3A C6 1.370(8) .
O3A C7 1.414(6) .
O4A C11 1.211(6) .
C1 C2 1.516(8) .
C1 C13 1.522(9) .
C1 C6 3.353(12) .
C104 C83 1.44(4) .
C104 C103 1.44(3) .
C104 C105 1.47(3) .
C105 C107 1.31(3) .
C105 C106 1.46(4) .
C106 C84 1.35(3) .
C106 C88 1.42(5) .
C107 C108 1.43(3) .
C107 C120 1.50(4) .
C108 C89 1.40(4) .
C108 C109 1.44(3) .
C109 C110 1.36(3) .
C109 C121 1.43(4) .
C110 C111 1.42(3) .
C110 C91 1.50(4) .
C111 C112 1.40(4) .
C111 C123 1.40(4) .
C112 C113 1.40(4) .
C112 C92 1.41(4) .
C113 C95 1.43(4) .
C113 C114 1.50(4) .
C114 C115 1.40(4) .
C114 C97 1.44(3) .
C115 C123 1.44(3) .
C115 C116 1.60(4) .
C116 C99 1.35(4) .
C116 C117 1.53(7) .
C117 C118 1.31(5) .
C117 C122 1.50(8) .
C118 C101 1.39(4) .
C118 C119 1.52(4) .
C119 C103 1.40(3) .
C119 C120 1.40(3) .
C120 C121 1.44(3) .
C121 C122 1.36(4) .
C122 C123 1.44(3) .
C124 N2 1.344(5) .
C124 C125 1.388(6) .
C124 C10 1.526(6) .
C125 C126 1.386(6) .
C126 C127 1.383(6) .
C127 C128 1.387(6) .
C128 N2 1.353(5) .
C128 C129 1.538(6) .
C129 C131 1.516(7) .
C129 C130 1.523(6) .
C129 C132 1.538(7) .
C133 N1 1.330(5) .
C133 C134 1.379(6) .
C133 C26 1.542(5) .
C134 C135 1.370(6) .
C135 C136 1.391(7) .
C136 C137 1.405(6) .
C137 N1 1.346(5) .
C137 C138 1.501(6) .
C138 C140 1.534(6) .
C138 C139 1.543(6) .
C138 C141 1.545(7) .
C142 Cl1 1.732(6) .
C142 Cl2 1.737(6) .
C2 C3 1.401(8) .
C2 C15 1.452(8) .
C3 C18 1.465(8) .
C3 C4 1.513(8) .
C3 C9 6.376(6) .
O4B C73 1.23(3) .
O1B C65 1.15(3) .
O3B C71 1.40(3) .
O3B C70 1.40(5) .
O2B C70 1.25(5) .
N3 N4 1.09(2) .
C4 C5 1.406(7) .
C4 C20 1.441(7) .
C5 C23 1.443(7) .
C5 C6 1.482(9) .
C7 C8 1.326(8) .
C7 C24 1.449(6) .
C8 C9 1.510(7) .
C9 C72 1.48(2) 3_767
C9 C26 1.575(5) .
C9 C10 1.597(5) .
C10 C28 1.493(5) .
C10 C87 1.57(2) 3_767
C10 C11 1.576(6) .
C11 C12 1.484(9) .
C12 C13 1.395(10) .
C12 C30 1.457(10) .
C13 C14 1.421(8) .
C14 C32 1.367(9) .
C14 C15 1.446(8) .
C15 C16 1.379(8) .
C16 C17 1.441(9) .
C16 C34 1.446(9) .
C17 C18 1.389(10) .
C17 C36 1.450(10) .
C18 C19 1.448(8) .
C19 C38 1.383(11) .
C19 C20 1.436(8) .
C20 C21 1.393(8) .
C21 C22 1.428(7) .
C21 C40 1.447(8) .
C22 C23 1.386(8) .
C22 C42 1.443(9) .
C23 C24 1.429(7) .
C24 C25 1.393(6) .
C25 C43 1.419(12) .
C25 C26 1.533(6) .
C26 C27 1.509(5) .
C26 C73 1.62(2) 3_767
C27 C28 1.369(6) .
C27 C45 1.399(7) .
C27 C93 1.66(3) 3_767
C28 C90 1.39(3) 3_767
C28 C29 1.448(8) .
C29 C47 1.407(9) .
C29 C30 1.464(10) .
C30 C31 1.401(9) .
C31 C32 1.441(9) .
C31 C49 1.447(9) .
C32 C33 1.457(9) .
C33 C34 1.390(9) .
C33 C50 1.465(8) .
C34 C35 1.443(10) .
C35 C52 1.415(16) .
C35 C36 1.449(12) .
C36 C37 1.403(12) .
C37 C38 1.430(12) .
C37 C54 1.448(12) .
C38 C39 1.457(10) .
C39 C40 1.390(8) .
C39 C55 1.451(10) .
C40 C41 1.446(8) .
C41 C57 1.384(10) .
C41 C42 1.444(10) .
C42 C43 1.418(13) .
C43 C44 1.466(17) .
C44 C58 1.425(12) .
C44 C45 1.468(14) .
C45 C46 1.410(10) .
C46 C47 1.427(9) .
C46 C60 1.434(8) .
C47 C48 1.438(9) .
C48 C49 1.396(9) .
C48 C61 1.461(9) .
C49 C50 1.446(8) .
C50 C51 1.369(11) .
C51 C52 1.453(15) .
C51 C62 1.462(10) .
C52 C53 1.431(16) .
C53 C54 1.417(12) .
C53 C63 1.438(10) .
C54 C55 1.458(12) .
C55 C56 1.393(10) .
C56 C57 1.438(9) .
C56 C64 1.443(10) .
C57 C58 1.456(10) .
C58 C59 1.450(12) .
C59 C60 1.364(12) .
C59 C64 1.464(9) .
C60 C61 1.438(10) .
C61 C62 1.384(9) .
C62 C63 1.442(11) .
C63 C64 1.406(11) .
C65 C75 1.49(3) .
C65 C66 1.58(4) .
C66 C67 1.41(3) .
C66 C77 1.45(3) .
C67 C80 1.48(4) .
C67 C68 1.54(4) .
C68 C69 1.41(3) .
C68 C82 1.44(3) .
C69 C70 1.41(4) .
C69 C85 1.45(3) .
C71 C72 1.27(3) .
C71 C86 1.45(3) .
C72 C9 1.48(2) 3_767
C73 C26 1.62(2) 3_767
C73 C74 1.64(5) .
C74 C75 1.38(6) .
C74 C94 1.46(8) .
C75 C76 1.39(4) .
C76 C77 1.39(3) .
C76 C96 1.41(3) .
C77 C78 1.40(4) .
C78 C79 1.36(4) .
C78 C98 1.43(4) .
C79 C80 1.46(4) .
C79 C100 1.49(6) .
C80 C81 1.44(3) .
C81 C102 1.30(4) .
C81 C82 1.47(4) .
C82 C83 1.29(4) .
C83 C84 1.53(3) .
C84 C85 1.43(3) .
C85 C86 1.37(3) .
C86 C87 1.41(3) .
C87 C88 1.51(4) .
C87 C10 1.57(2) 3_767
C88 C89 1.45(4) .
C89 C90 1.45(3) .
C90 C91 1.38(4) .
C90 C28 1.39(3) 3_767
C91 C92 1.45(3) .
C92 C93 1.39(4) .
C93 C94 1.42(5) .
C93 C27 1.66(3) 3_767
C94 C95 1.31(7) .
C95 C96 1.39(4) .
C96 C97 1.44(4) .
C97 C98 1.39(4) .
C98 C99 1.38(6) .
C99 C100 1.52(6) .
C100 C101 1.33(5) .
C101 C102 1.61(5) .
C102 C103 1.41(4) .

loop_
_geom_torsion_atom_site_label_1
_geom_torsion_atom_site_label_2
_geom_torsion_atom_site_label_3
_geom_torsion_atom_site_label_4
_geom_torsion
_geom_torsion_site_symmetry_1
_geom_torsion_site_symmetry_4
C83 C104 C105 C107 -137(3) . .
C103 C104 C105 C107 2(4) . .
C83 C104 C105 C106 5(3) . .
C103 C104 C105 C106 144(2) . .
C107 C105 C106 C84 142(3) . .
C104 C105 C106 C84 0(3) . .
C107 C105 C106 C88 -3(4) . .
C104 C105 C106 C88 -145(3) . .
C106 C105 C107 C108 3(4) . .
C104 C105 C107 C108 139(3) . .
C106 C105 C107 C120 -140(3) . .
C104 C105 C107 C120 -4(4) . .
C105 C107 C108 C89 -7(4) . .
C120 C107 C108 C89 141(2) . .
C105 C107 C108 C109 -148(3) . .
C120 C107 C108 C109 -1(3) . .
C89 C108 C109 C110 -1(4) . .
C107 C108 C109 C110 142(3) . .
C89 C108 C109 C121 -144(2) . .
C107 C108 C109 C121 -2(3) . .
C121 C109 C110 C111 5(4) . .
C108 C109 C110 C111 -137(3) . .
C121 C109 C110 C91 146(2) . .
C108 C109 C110 C91 5(4) . .
C109 C110 C111 C112 144(3) . .
C91 C110 C111 C112 -1(3) . .
C109 C110 C111 C123 0(4) . .
C91 C110 C111 C123 -145(2) . .
C123 C111 C112 C113 3(4) . .
C110 C111 C112 C113 -139(3) . .
C123 C111 C112 C92 141(3) . .
C110 C111 C112 C92 -1(3) . .
C111 C112 C113 C95 137(3) . .
C92 C112 C113 C95 -1(4) . .
C111 C112 C113 C114 -1(5) . .
C92 C112 C113 C114 -139(3) . .
C112 C113 C114 C115 -1(4) . .
C95 C113 C114 C115 -145(3) . .
C112 C113 C114 C97 144(3) . .
C95 C113 C114 C97 0(3) . .
C97 C114 C115 C123 -135(3) . .
C113 C114 C115 C123 2(4) . .
C97 C114 C115 C116 1(4) . .
C113 C114 C115 C116 138(3) . .
C114 C115 C116 C99 3(5) . .
C123 C115 C116 C99 144(4) . .
C114 C115 C116 C117 -150(3) . .
C123 C115 C116 C117 -9(4) . .
C99 C116 C117 C118 -1(8) . .
C115 C116 C117 C118 147(4) . .
C99 C116 C117 C122 -134(5) . .
C115 C116 C117 C122 14(4) . .
C122 C117 C118 C101 132(5) . .
C116 C117 C118 C101 1(7) . .
C122 C117 C118 C119 -3(8) . .
C116 C117 C118 C119 -135(4) . .
C117 C118 C119 C103 144(5) . .
C101 C118 C119 C103 0(4) . .
C117 C118 C119 C120 1(6) . .
C101 C118 C119 C120 -143(3) . .
C103 C119 C120 C121 -138(3) . .
C118 C119 C120 C121 -1(4) . .
C103 C119 C120 C107 3(3) . .
C118 C119 C120 C107 141(2) . .
C105 C107 C120 C119 2(4) . .
C108 C107 C120 C119 -146(2) . .
C105 C107 C120 C121 150(3) . .
C108 C107 C120 C121 2(3) . .
C110 C109 C121 C122 -10(4) . .
C108 C109 C121 C122 137(3) . .
C110 C109 C121 C120 -144(2) . .
C108 C109 C121 C120 3(3) . .
C119 C120 C121 C122 2(4) . .
C107 C120 C121 C122 -141(2) . .
C119 C120 C121 C109 141(2) . .
C107 C120 C121 C109 -3(3) . .
C109 C121 C122 C123 10(4) . .
C120 C121 C122 C123 142(3) . .
C109 C121 C122 C117 -136(4) . .
C120 C121 C122 C117 -5(5) . .
C118 C117 C122 C121 5(8) . .
C116 C117 C122 C121 136(4) . .
C118 C117 C122 C123 -145(5) . .
C116 C117 C122 C123 -15(5) . .
C112 C111 C123 C122 -137(3) . .
C110 C111 C123 C122 0(4) . .
C112 C111 C123 C115 -2(4) . .
C110 C111 C123 C115 136(3) . .
C121 C122 C123 C111 -5(4) . .
C117 C122 C123 C111 147(3) . .
C121 C122 C123 C115 -145(3) . .
C117 C122 C123 C115 8(4) . .
C114 C115 C123 C111 -1(4) . .
C116 C115 C123 C111 -137(2) . .
C114 C115 C123 C122 138(3) . .
C116 C115 C123 C122 1(3) . .
N2 C124 C125 C126 0.6(6) . .
C10 C124 C125 C126 -177.9(4) . .
C124 C125 C126 C127 -1.3(6) . .
C125 C126 C127 C128 1.6(7) . .
C126 C127 C128 N2 -1.2(7) . .
C126 C127 C128 C129 -177.2(4) . .
N2 C128 C129 C131 160.6(4) . .
C127 C128 C129 C131 -23.1(6) . .
N2 C128 C129 C130 39.7(6) . .
C127 C128 C129 C130 -144.0(5) . .
N2 C128 C129 C132 -79.3(4) . .
C127 C128 C129 C132 97.0(5) . .
N1 C133 C134 C135 0.4(6) . .
C26 C133 C134 C135 178.9(4) . .
C133 C134 C135 C136 -0.3(6) . .
C134 C135 C136 C137 1.2(6) . .
C135 C136 C137 N1 -2.3(6) . .
C135 C136 C137 C138 178.5(4) . .
N1 C137 C138 C140 173.1(4) . .
C136 C137 C138 C140 -7.7(6) . .
N1 C137 C138 C139 -66.5(5) . .
C136 C137 C138 C139 112.8(5) . .
N1 C137 C138 C141 52.1(5) . .
C136 C137 C138 C141 -128.7(4) . .
C134 C133 N1 C137 -1.5(6) . .
C26 C133 N1 C137 179.9(3) . .
C136 C137 N1 C133 2.4(6) . .
C138 C137 N1 C133 -178.3(4) . .
O1A C1 C2 C3 -39.4(7) . .
C13 C1 C2 C3 134.9(5) . .
C6 C1 C2 C3 -14.5(5) . .
O1A C1 C2 C15 168.6(5) . .
C13 C1 C2 C15 -17.1(5) . .
C6 C1 C2 C15 -166.6(3) . .
C125 C124 N2 C128 -0.2(5) . .
C10 C124 N2 C128 178.4(3) . .
C127 C128 N2 C124 0.5(6) . .
C129 C128 N2 C124 176.9(3) . .
C15 C2 C3 C18 -3.0(6) . .
C1 C2 C3 C18 -151.9(5) . .
C15 C2 C3 C4 139.5(5) . .
C1 C2 C3 C4 -9.5(8) . .
C15 C2 C3 C9 121.4(4) . .
C1 C2 C3 C9 -27.5(4) . .
C2 C3 C4 C5 11.6(8) . .
C18 C3 C4 C5 156.8(5) . .
C9 C3 C4 C5 30.1(4) . .
C2 C3 C4 C20 -138.0(5) . .
C18 C3 C4 C20 7.2(5) . .
C9 C3 C4 C20 -119.5(3) . .
C20 C4 C5 C23 24.4(6) . .
C3 C4 C5 C23 -122.4(6) . .
C20 C4 C5 C6 -156.6(6) . .
C3 C4 C5 C6 56.6(8) . .
C7 O3A C6 O2A -172.4(8) . .
C7 O3A C6 C5 20.8(10) . .
C7 O3A C6 C1 -58.4(6) . .
C4 C5 C6 O2A 37.8(13) . .
C23 C5 C6 O2A -143.2(9) . .
C4 C5 C6 O3A -156.0(6) . .
C23 C5 C6 O3A 23.1(9) . .
C4 C5 C6 C1 -61.5(5) . .
C23 C5 C6 C1 117.6(4) . .
O1A C1 C6 O2A 71.1(7) . .
C2 C1 C6 O2A -76.7(6) . .
C13 C1 C6 O2A 160.8(6) . .
O1A C1 C6 O3A -53.2(5) . .
C2 C1 C6 O3A 159.1(4) . .
C13 C1 C6 O3A 36.5(8) . .
O1A C1 C6 C5 -167.7(6) . .
C2 C1 C6 C5 44.6(4) . .
C13 C1 C6 C5 -78.0(7) . .
C6 O3A C7 C8 134.1(7) . .
C6 O3A C7 C24 -43.2(8) . .
O3A C7 C8 C9 -176.0(4) . .
C24 C7 C8 C9 1.0(8) . .
C7 C8 C9 C72 -37(3) . 3_767
C7 C8 C9 C26 -11.9(7) . .
C7 C8 C9 C10 110.7(5) . .
C7 C8 C9 C3 48.3(4) . .
C2 C3 C9 C72 116.5(10) . 3_767
C18 C3 C9 C72 -137.8(11) . 3_767
C4 C3 C9 C72 -47.7(10) . 3_767
C2 C3 C9 C8 94.8(5) . .
C18 C3 C9 C8 -159.4(7) . .
C4 C3 C9 C8 -69.3(5) . .
C2 C3 C9 C26 -135.2(4) . .
C18 C3 C9 C26 -29.5(6) . .
C4 C3 C9 C26 60.6(3) . .
C2 C3 C9 C10 -26.9(3) . .
C18 C3 C9 C10 78.8(6) . .
C4 C3 C9 C10 168.9(4) . .
N2 C124 C10 C28 -170.6(3) . .
C125 C124 C10 C28 8.1(5) . .
N2 C124 C10 C87 76.9(11) . 3_767
C125 C124 C10 C87 -104.5(11) . 3_767
N2 C124 C10 C11 68.8(4) . .
C125 C124 C10 C11 -112.5(4) . .
N2 C124 C10 C9 -55.9(4) . .
C125 C124 C10 C9 122.8(4) . .
C72 C9 C10 C28 -118.2(11) 3_767 .
C8 C9 C10 C28 -129.9(4) . .
C26 C9 C10 C28 -0.4(4) . .
C3 C9 C10 C28 -80.5(2) . .
C72 C9 C10 C124 121.5(11) 3_767 .
C8 C9 C10 C124 109.8(4) . .
C26 C9 C10 C124 -120.7(3) . .
C3 C9 C10 C124 159.2(3) . .
C72 C9 C10 C87 -23.7(14) 3_767 3_767
C8 C9 C10 C87 -35.4(10) . 3_767
C26 C9 C10 C87 94.1(9) . 3_767
C3 C9 C10 C87 14.0(9) . 3_767
C72 C9 C10 C11 4.6(12) 3_767 .
C8 C9 C10 C11 -7.1(5) . .
C26 C9 C10 C11 122.4(4) . .
C3 C9 C10 C11 42.3(3) . .
C28 C10 C11 O4A 176.3(4) . .
C124 C10 C11 O4A -62.4(5) . .
C87 C10 C11 O4A 130.2(17) 3_767 .
C9 C10 C11 O4A 57.9(6) . .
C28 C10 C11 C12 -3.8(6) . .
C124 C10 C11 C12 117.4(5) . .
C87 C10 C11 C12 -49.9(16) 3_767 .
C9 C10 C11 C12 -122.3(5) . .
O4A C11 C12 C13 -39.1(9) . .
C10 C11 C12 C13 141.0(6) . .
O4A C11 C12 C30 149.7(6) . .
C10 C11 C12 C30 -30.2(8) . .
C30 C12 C13 C14 -7.3(9) . .
C11 C12 C13 C14 -178.7(5) . .
C30 C12 C13 C1 140.7(6) . .
C11 C12 C13 C1 -30.7(9) . .
O1A C1 C13 C12 37.4(9) . .
C2 C1 C13 C12 -136.7(6) . .
C6 C1 C13 C12 -17.0(9) . .
O1A C1 C13 C14 -171.1(5) . .
C2 C1 C13 C14 14.8(5) . .
C6 C1 C13 C14 134.4(5) . .
C12 C13 C14 C32 -4.0(9) . .
C1 C13 C14 C32 -157.4(5) . .
C12 C13 C14 C15 146.5(6) . .
C1 C13 C14 C15 -6.9(5) . .
C32 C14 C15 C16 -2.1(7) . .
C13 C14 C15 C16 -153.0(5) . .
C32 C14 C15 C2 146.8(5) . .
C13 C14 C15 C2 -4.2(6) . .
C3 C2 C15 C16 5.5(7) . .
C1 C2 C15 C16 160.6(4) . .
C3 C2 C15 C14 -141.5(5) . .
C1 C2 C15 C14 13.5(5) . .
C14 C15 C16 C17 139.3(5) . .
C2 C15 C16 C17 -4.6(7) . .
C14 C15 C16 C34 3.0(8) . .
C2 C15 C16 C34 -141.0(6) . .
C15 C16 C17 C18 1.5(7) . .
C34 C16 C17 C18 143.0(5) . .
C15 C16 C17 C36 -142.7(5) . .
C34 C16 C17 C36 -1.2(7) . .
C16 C17 C18 C19 -141.9(5) . .
C36 C17 C18 C19 -2.4(7) . .
C16 C17 C18 C3 0.8(8) . .
C36 C17 C18 C3 140.3(6) . .
C2 C3 C18 C17 0.0(7) . .
C4 C3 C18 C17 -149.9(5) . .
C9 C3 C18 C17 -80.7(7) . .
C2 C3 C18 C19 145.6(5) . .
C4 C3 C18 C19 -4.3(5) . .
C9 C3 C18 C19 64.9(6) . .
C17 C18 C19 C38 2.0(7) . .
C3 C18 C19 C38 -145.7(5) . .
C17 C18 C19 C20 147.4(5) . .
C3 C18 C19 C20 -0.3(5) . .
C38 C19 C20 C21 -1.4(8) . .
C18 C19 C20 C21 -146.5(5) . .
C38 C19 C20 C4 150.3(5) . .
C18 C19 C20 C4 5.2(6) . .
C5 C4 C20 C21 -11.9(7) . .
C3 C4 C20 C21 142.6(5) . .
C5 C4 C20 C19 -162.2(4) . .
C3 C4 C20 C19 -7.7(5) . .
C19 C20 C21 C22 141.3(5) . .
C4 C20 C21 C22 -6.8(7) . .
C19 C20 C21 C40 6.4(7) . .
C4 C20 C21 C40 -141.7(5) . .
C20 C21 C22 C23 12.4(8) . .
C40 C21 C22 C23 152.5(5) . .
C20 C21 C22 C42 -133.2(5) . .
C40 C21 C22 C42 6.8(6) . .
C21 C22 C23 C24 -151.9(5) . .
C42 C22 C23 C24 -10.4(8) . .
C21 C22 C23 C5 0.6(8) . .
C42 C22 C23 C5 142.1(6) . .
C4 C5 C23 C22 -19.6(7) . .
C6 C5 C23 C22 161.3(6) . .
C4 C5 C23 C24 133.6(5) . .
C6 C5 C23 C24 -45.5(7) . .
C22 C23 C24 C25 15.3(7) . .
C5 C23 C24 C25 -138.5(5) . .
C22 C23 C24 C7 177.8(4) . .
C5 C23 C24 C7 23.9(7) . .
C8 C7 C24 C25 4.5(7) . .
O3A C7 C24 C25 -178.5(4) . .
C8 C7 C24 C23 -157.8(5) . .
O3A C7 C24 C23 19.2(6) . .
C23 C24 C25 C43 -5.5(9) . .
C7 C24 C25 C43 -167.0(7) . .
C23 C24 C25 C26 163.4(4) . .
C7 C24 C25 C26 1.9(7) . .
C24 C25 C26 C27 -122.7(5) . .
C43 C25 C26 C27 46.5(8) . .
C24 C25 C26 C133 117.2(5) . .
C43 C25 C26 C133 -73.6(8) . .
C24 C25 C26 C9 -11.9(6) . .
C43 C25 C26 C9 157.4(7) . .
C24 C25 C26 C73 109.1(18) . 3_767
C43 C25 C26 C73 -81.7(19) . 3_767
N1 C133 C26 C27 69.6(4) . .
C134 C133 C26 C27 -109.1(4) . .
N1 C133 C26 C25 -174.7(3) . .
C134 C133 C26 C25 6.6(5) . .
N1 C133 C26 C9 -43.9(4) . .
C134 C133 C26 C9 137.4(4) . .
N1 C133 C26 C73 -171.1(8) . 3_767
C134 C133 C26 C73 10.2(9) . 3_767
C72 C9 C26 C27 134.5(10) 3_767 .
C8 C9 C26 C27 126.7(4) . .
C10 C9 C26 C27 2.7(4) . .
C3 C9 C26 C27 79.4(2) . .
C72 C9 C26 C25 24.5(11) 3_767 .
C8 C9 C26 C25 16.7(5) . .
C10 C9 C26 C25 -107.3(4) . .
C3 C9 C26 C25 -30.6(3) . .
C72 C9 C26 C133 -107.9(10) 3_767 .
C8 C9 C26 C133 -115.7(4) . .
C10 C9 C26 C133 120.3(3) . .
C3 C9 C26 C133 -163.0(3) . .
C72 C9 C26 C73 -3.1(15) 3_767 3_767
C8 C9 C26 C73 -11.0(12) . 3_767
C10 C9 C26 C73 -135.0(11) . 3_767
C3 C9 C26 C73 -58.3(11) . 3_767
C25 C26 C27 C28 113.7(4) . .
C133 C26 C27 C28 -121.8(4) . .
C9 C26 C27 C28 -4.4(4) . .
C73 C26 C27 C28 136.9(10) 3_767 .
C25 C26 C27 C45 -47.4(5) . .
C133 C26 C27 C45 77.0(5) . .
C9 C26 C27 C45 -165.6(4) . .
C73 C26 C27 C45 -24.2(11) 3_767 .
C25 C26 C27 C93 -50.9(12) . 3_767
C133 C26 C27 C93 73.5(12) . 3_767
C9 C26 C27 C93 -169.1(12) . 3_767
C73 C26 C27 C93 -27.7(15) 3_767 3_767
C45 C27 C28 C90 0.3(13) . 3_767
C26 C27 C28 C90 -162.2(12) . 3_767
C93 C27 C28 C90 -3(2) 3_767 3_767
C45 C27 C28 C29 4.7(6) . .
C26 C27 C28 C29 -157.8(4) . .
C93 C27 C28 C29 1.7(17) 3_767 .
C45 C27 C28 C10 167.1(4) . .
C26 C27 C28 C10 4.6(4) . .
C93 C27 C28 C10 164.0(16) 3_767 .
C124 C10 C28 C27 115.9(4) . .
C87 C10 C28 C27 -108.0(9) 3_767 .
C11 C10 C28 C27 -128.3(4) . .
C9 C10 C28 C27 -2.5(4) . .
C124 C10 C28 C90 -84.4(19) . 3_767
C87 C10 C28 C90 52(2) 3_767 3_767
C11 C10 C28 C90 31.4(19) . 3_767
C9 C10 C28 C90 157.2(19) . 3_767
C124 C10 C28 C29 -81.2(5) . .
C87 C10 C28 C29 54.9(9) 3_767 .
C11 C10 C28 C29 34.6(5) . .
C9 C10 C28 C29 160.4(4) . .
C27 C28 C29 C47 -19.2(7) . .
C90 C28 C29 C47 -6(4) 3_767 .
C10 C28 C29 C47 179.7(4) . .
C27 C28 C29 C30 128.6(5) . .
C90 C28 C29 C30 142(4) 3_767 .
C10 C28 C29 C30 -32.4(7) . .
C13 C12 C30 C31 12.3(10) . .
C11 C12 C30 C31 -176.2(6) . .
C13 C12 C30 C29 -137.2(6) . .
C11 C12 C30 C29 34.3(9) . .
C47 C29 C30 C31 -6.9(8) . .
C28 C29 C30 C31 -153.2(5) . .
C47 C29 C30 C12 143.1(6) . .
C28 C29 C30 C12 -3.2(8) . .
C12 C30 C31 C32 -6.4(9) . .
C29 C30 C31 C32 142.4(6) . .
C12 C30 C31 C49 -148.6(6) . .
C29 C30 C31 C49 0.2(8) . .
C13 C14 C32 C31 10.1(8) . .
C15 C14 C32 C31 -137.4(5) . .
C13 C14 C32 C33 148.1(5) . .
C15 C14 C32 C33 0.6(8) . .
C30 C31 C32 C14 -4.8(8) . .
C49 C31 C32 C14 142.7(6) . .
C30 C31 C32 C33 -147.3(6) . .
C49 C31 C32 C33 0.1(6) . .
C14 C32 C33 C34 0.0(8) . .
C31 C32 C33 C34 141.5(6) . .
C14 C32 C33 C50 -140.6(6) . .
C31 C32 C33 C50 0.9(6) . .
C32 C33 C34 C35 -137.2(6) . .
C50 C33 C34 C35 -1.4(8) . .
C32 C33 C34 C16 0.9(8) . .
C50 C33 C34 C16 136.6(6) . .
C15 C16 C34 C33 -2.4(9) . .
C17 C16 C34 C33 -142.4(6) . .
C15 C16 C34 C35 140.1(6) . .
C17 C16 C34 C35 0.1(6) . .
C33 C34 C35 C52 1.1(12) . .
C16 C34 C35 C52 -141.4(9) . .
C33 C34 C35 C36 143.6(7) . .
C16 C34 C35 C36 1.1(7) . .
C52 C35 C36 C37 -0.9(12) . .
C34 C35 C36 C37 -143.5(7) . .
C52 C35 C36 C17 140.7(8) . .
C34 C35 C36 C17 -1.8(8) . .
C18 C17 C36 C37 0.3(10) . .
C16 C17 C36 C37 143.7(7) . .
C18 C17 C36 C35 -141.5(6) . .
C16 C17 C36 C35 1.9(8) . .
C35 C36 C37 C38 139.1(7) . .
C17 C36 C37 C38 2.1(11) . .
C35 C36 C37 C54 1.0(11) . .
C17 C36 C37 C54 -136.0(8) . .
C20 C19 C38 C37 -140.1(7) . .
C18 C19 C38 C37 0.5(9) . .
C20 C19 C38 C39 -3.3(9) . .
C18 C19 C38 C39 137.2(6) . .
C36 C37 C38 C19 -2.5(10) . .
C54 C37 C38 C19 139.0(7) . .
C36 C37 C38 C39 -143.8(7) . .
C54 C37 C38 C39 -2.3(8) . .
C19 C38 C39 C40 3.1(9) . .
C37 C38 C39 C40 145.3(6) . .
C19 C38 C39 C55 -139.5(6) . .
C37 C38 C39 C55 2.7(7) . .
C55 C39 C40 C41 5.0(8) . .
C38 C39 C40 C41 -133.5(6) . .
C55 C39 C40 C21 140.2(6) . .
C38 C39 C40 C21 1.7(8) . .
C20 C21 C40 C39 -6.6(7) . .
C22 C21 C40 C39 -144.5(5) . .
C20 C21 C40 C41 134.1(5) . .
C22 C21 C40 C41 -3.9(6) . .
C39 C40 C41 C57 -2.9(8) . .
C21 C40 C41 C57 -143.0(5) . .
C39 C40 C41 C42 139.6(6) . .
C21 C40 C41 C42 -0.5(6) . .
C23 C22 C42 C43 -4.3(10) . .
C21 C22 C42 C43 141.6(8) . .
C23 C22 C42 C41 -152.8(5) . .
C21 C22 C42 C41 -7.0(6) . .
C57 C41 C42 C43 0.7(10) . .
C40 C41 C42 C43 -141.9(8) . .
C57 C41 C42 C22 147.2(5) . .
C40 C41 C42 C22 4.6(6) . .
C22 C42 C43 C25 14.0(13) . .
C41 C42 C43 C25 156.7(7) . .
C22 C42 C43 C44 -142.3(8) . .
C41 C42 C43 C44 0.3(13) . .
C24 C25 C43 C42 -9.2(13) . .
C26 C25 C43 C42 -178.4(7) . .
C24 C25 C43 C44 145.3(9) . .
C26 C25 C43 C44 -23.9(13) . .
C42 C43 C44 C58 -1.6(14) . .
C25 C43 C44 C58 -156.8(9) . .
C42 C43 C44 C45 146.5(8) . .
C25 C43 C44 C45 -8.7(15) . .
C28 C27 C45 C46 14.5(7) . .
C26 C27 C45 C46 174.6(4) . .
C93 C27 C45 C46 -173(5) 3_767 .
C28 C27 C45 C44 -139.9(6) . .
C26 C27 C45 C44 20.2(8) . .
C93 C27 C45 C44 32(4) 3_767 .
C58 C44 C45 C27 161.0(6) . .
C43 C44 C45 C27 11.3(11) . .
C58 C44 C45 C46 7.1(9) . .
C43 C44 C45 C46 -142.5(8) . .
C27 C45 C46 C47 -18.5(7) . .
C44 C45 C46 C47 134.9(6) . .
C27 C45 C46 C60 -158.6(5) . .
C44 C45 C46 C60 -5.3(9) . .
C28 C29 C47 C46 14.7(7) . .
C30 C29 C47 C46 -133.1(6) . .
C28 C29 C47 C48 158.0(5) . .
C30 C29 C47 C48 10.2(9) . .
C45 C46 C47 C29 3.1(8) . .
C60 C46 C47 C29 148.3(5) . .
C45 C46 C47 C48 -144.3(5) . .
C60 C46 C47 C48 0.9(6) . .
C29 C47 C48 C49 -6.6(9) . .
C46 C47 C48 C49 140.5(6) . .
C29 C47 C48 C61 -148.4(6) . .
C46 C47 C48 C61 -1.3(6) . .
C47 C48 C49 C50 -138.7(6) . .
C61 C48 C49 C50 -1.4(8) . .
C47 C48 C49 C31 -0.3(8) . .
C61 C48 C49 C31 137.0(6) . .
C30 C31 C49 C48 3.4(8) . .
C32 C31 C49 C48 -143.2(5) . .
C30 C31 C49 C50 145.5(6) . .
C32 C31 C49 C50 -1.0(6) . .
C48 C49 C50 C51 0.5(8) . .
C31 C49 C50 C51 -141.2(6) . .
C48 C49 C50 C33 143.2(5) . .
C31 C49 C50 C33 1.5(6) . .
C34 C33 C50 C51 2.0(8) . .
C32 C33 C50 C51 142.0(5) . .
C34 C33 C50 C49 -141.4(5) . .
C32 C33 C50 C49 -1.5(6) . .
C49 C50 C51 C52 135.6(8) . .
C33 C50 C51 C52 -2.3(10) . .
C49 C50 C51 C62 0.0(9) . .
C33 C50 C51 C62 -137.9(6) . .
C34 C35 C52 C53 138.4(10) . .
C36 C35 C52 C53 0.1(14) . .
C34 C35 C52 C51 -1.4(15) . .
C36 C35 C52 C51 -139.7(9) . .
C50 C51 C52 C35 2.0(14) . .
C62 C51 C52 C35 142.2(10) . .
C50 C51 C52 C53 -142.5(8) . .
C62 C51 C52 C53 -2.4(11) . .
C35 C52 C53 C54 0.6(14) . .
C51 C52 C53 C54 144.2(8) . .
C35 C52 C53 C63 -140.7(9) . .
C51 C52 C53 C63 2.9(11) . .
C52 C53 C54 C37 -0.6(12) . .
C63 C53 C54 C37 136.2(8) . .
C52 C53 C54 C55 -138.9(8) . .
C63 C53 C54 C55 -2.2(11) . .
C36 C37 C54 C53 -0.2(12) . .
C38 C37 C54 C53 -141.8(8) . .
C36 C37 C54 C55 142.6(7) . .
C38 C37 C54 C55 1.0(9) . .
C40 C39 C55 C56 -3.0(9) . .
C38 C39 C55 C56 139.9(6) . .
C40 C39 C55 C54 -145.0(6) . .
C38 C39 C55 C54 -2.1(7) . .
C53 C54 C55 C56 2.9(11) . .
C37 C54 C55 C56 -141.1(7) . .
C53 C54 C55 C39 144.7(7) . .
C37 C54 C55 C39 0.7(8) . .
C39 C55 C56 C57 -1.1(9) . .
C54 C55 C56 C57 136.3(7) . .
C39 C55 C56 C64 -138.8(6) . .
C54 C55 C56 C64 -1.4(9) . .
C42 C41 C57 C56 -139.9(6) . .
C40 C41 C57 C56 -1.2(8) . .
C42 C41 C57 C58 -0.5(8) . .
C40 C41 C57 C58 138.1(6) . .
C55 C56 C57 C41 3.2(9) . .
C64 C56 C57 C41 145.5(6) . .
C55 C56 C57 C58 -139.6(6) . .
C64 C56 C57 C58 2.7(7) . .
C43 C44 C58 C59 143.4(9) . .
C45 C44 C58 C59 -4.7(9) . .
C43 C44 C58 C57 1.9(13) . .
C45 C44 C58 C57 -146.1(7) . .
C41 C57 C58 C44 -0.8(10) . .
C56 C57 C58 C44 142.7(7) . .
C41 C57 C58 C59 -147.2(5) . .
C56 C57 C58 C59 -3.8(6) . .
C44 C58 C59 C60 0.1(9) . .
C57 C58 C59 C60 146.2(6) . .
C44 C58 C59 C64 -142.8(6) . .
C57 C58 C59 C64 3.3(6) . .
C58 C59 C60 C46 2.2(9) . .
C64 C59 C60 C46 140.8(6) . .
C58 C59 C60 C61 -137.6(6) . .
C64 C59 C60 C61 1.0(8) . .
C45 C46 C60 C59 0.4(9) . .
C47 C46 C60 C59 -143.9(6) . .
C45 C46 C60 C61 144.3(6) . .
C47 C46 C60 C61 -0.1(6) . .
C59 C60 C61 C62 1.2(9) . .
C46 C60 C61 C62 -142.1(6) . .
C59 C60 C61 C48 142.5(6) . .
C46 C60 C61 C48 -0.7(6) . .
C49 C48 C61 C62 1.8(8) . .
C47 C48 C61 C62 143.6(6) . .
C49 C48 C61 C60 -140.6(5) . .
C47 C48 C61 C60 1.3(6) . .
C60 C61 C62 C63 -2.4(9) . .
C48 C61 C62 C63 -139.0(7) . .
C60 C61 C62 C51 135.4(7) . .
C48 C61 C62 C51 -1.2(9) . .
C50 C51 C62 C61 0.3(9) . .
C52 C51 C62 C61 -140.7(8) . .
C50 C51 C62 C63 142.0(6) . .
C52 C51 C62 C63 0.9(8) . .
C54 C53 C63 C64 0.0(10) . .
C52 C53 C63 C64 140.1(8) . .
C54 C53 C63 C62 -142.4(7) . .
C52 C53 C63 C62 -2.3(9) . .
C61 C62 C63 C64 1.4(10) . .
C51 C62 C63 C64 -141.2(6) . .
C61 C62 C63 C53 143.5(6) . .
C51 C62 C63 C53 0.8(7) . .
C53 C63 C64 C56 1.6(9) . .
C62 C63 C64 C56 139.3(7) . .
C53 C63 C64 C59 -137.1(6) . .
C62 C63 C64 C59 0.7(9) . .
C55 C56 C64 C63 -0.9(9) . .
C57 C56 C64 C63 -143.2(6) . .
C55 C56 C64 C59 141.8(6) . .
C57 C56 C64 C59 -0.6(7) . .
C60 C59 C64 C63 -1.9(8) . .
C58 C59 C64 C63 141.5(6) . .
C60 C59 C64 C56 -145.1(6) . .
C58 C59 C64 C56 -1.7(7) . .
O1B C65 C66 C67 -42(4) . .
C75 C65 C66 C67 137(2) . .
O1B C65 C66 C77 170(3) . .
C75 C65 C66 C77 -11(3) . .
C77 C66 C67 C80 -6(3) . .
C65 C66 C67 C80 -150(2) . .
C77 C66 C67 C68 136(3) . .
C65 C66 C67 C68 -7(4) . .
C66 C67 C68 C69 9(4) . .
C80 C67 C68 C69 155(2) . .
C66 C67 C68 C82 -137(3) . .
C80 C67 C68 C82 10(2) . .
C82 C68 C69 C70 -157(3) . .
C67 C68 C69 C70 60(4) . .
C82 C68 C69 C85 20(3) . .
C67 C68 C69 C85 -124(2) . .
C71 O3B C70 O2B -164(3) . .
C71 O3B C70 C69 25(4) . .
C68 C69 C70 O2B 28(5) . .
C85 C69 C70 O2B -149(3) . .
C68 C69 C70 O3B -162(2) . .
C85 C69 C70 O3B 22(4) . .
C70 O3B C71 C72 135(3) . .
C70 O3B C71 C86 -47(3) . .
O3B C71 C72 C9 176.7(16) . 3_767
C86 C71 C72 C9 -1(3) . 3_767
O4B C73 C74 C75 -39(5) . .
C26 C73 C74 C75 135(3) 3_767 .
O4B C73 C74 C94 149(3) . .
C26 C73 C74 C94 -37(5) 3_767 .
C94 C74 C75 C76 -6(6) . .
C73 C74 C75 C76 -178(3) . .
C94 C74 C75 C65 138(4) . .
C73 C74 C75 C65 -34(5) . .
O1B C65 C75 C74 45(5) . .
C66 C65 C75 C74 -134(3) . .
O1B C65 C75 C76 -170(3) . .
C66 C65 C75 C76 11(3) . .
C74 C75 C76 C77 141(3) . .
C65 C75 C76 C77 -8(3) . .
C74 C75 C76 C96 -7(4) . .
C65 C75 C76 C96 -155(2) . .
C75 C76 C77 C78 -150(3) . .
C96 C76 C77 C78 -5(4) . .
C75 C76 C77 C66 0(3) . .
C96 C76 C77 C66 145(3) . .
C67 C66 C77 C76 -142(2) . .
C65 C66 C77 C76 7(3) . .
C67 C66 C77 C78 9(3) . .
C65 C66 C77 C78 158(2) . .
C76 C77 C78 C79 138(3) . .
C66 C77 C78 C79 -9(4) . .
C76 C77 C78 C98 -1(4) . .
C66 C77 C78 C98 -148(3) . .
C77 C78 C79 C80 7(5) . .
C98 C78 C79 C80 146(3) . .
C77 C78 C79 C100 -141(3) . .
C98 C78 C79 C100 -1(4) . .
C78 C79 C80 C81 -145(3) . .
C100 C79 C80 C81 2(4) . .
C78 C79 C80 C67 -4(5) . .
C100 C79 C80 C67 142(3) . .
C66 C67 C80 C81 146(2) . .
C68 C67 C80 C81 -7(3) . .
C66 C67 C80 C79 4(4) . .
C68 C67 C80 C79 -148(3) . .
C79 C80 C81 C102 3(4) . .
C67 C80 C81 C102 -141(3) . .
C79 C80 C81 C82 145(2) . .
C67 C80 C81 C82 1(3) . .
C69 C68 C82 C83 -11(3) . .
C67 C68 C82 C83 139(2) . .
C69 C68 C82 C81 -159.3(18) . .
C67 C68 C82 C81 -9(2) . .
C102 C81 C82 C83 0(3) . .
C80 C81 C82 C83 -146(2) . .
C102 C81 C82 C68 151(2) . .
C80 C81 C82 C68 5(3) . .
C68 C82 C83 C104 -140(2) . .
C81 C82 C83 C104 6(3) . .
C68 C82 C83 C84 -5(4) . .
C81 C82 C83 C84 141(2) . .
C103 C104 C83 C82 -6(3) . .
C105 C104 C83 C82 134(3) . .
C103 C104 C83 C84 -146.7(19) . .
C105 C104 C83 C84 -7(2) . .
C88 C106 C84 C85 -6(4) . .
C105 C106 C84 C85 -150(2) . .
C88 C106 C84 C83 139(3) . .
C105 C106 C84 C83 -5(3) . .
C82 C83 C84 C106 -137(3) . .
C104 C83 C84 C106 7(3) . .
C82 C83 C84 C85 12(3) . .
C104 C83 C84 C85 157(2) . .
C106 C84 C85 C86 -8(4) . .
C83 C84 C85 C86 -152(2) . .
C106 C84 C85 C69 141(3) . .
C83 C84 C85 C69 -3(3) . .
C68 C69 C85 C86 135(2) . .
C70 C69 C85 C86 -48(3) . .
C68 C69 C85 C84 -13(3) . .
C70 C69 C85 C84 164(3) . .
C84 C85 C86 C87 14(3) . .
C69 C85 C86 C87 -135(2) . .
C84 C85 C86 C71 175.0(18) . .
C69 C85 C86 C71 26(3) . .
C72 C71 C86 C85 -161(2) . .
O3B C71 C86 C85 22(3) . .
C72 C71 C86 C87 1(3) . .
O3B C71 C86 C87 -177.1(19) . .
C85 C86 C87 C88 -8(3) . .
C71 C86 C87 C88 -168(2) . .
C85 C86 C87 C10 174.0(17) . 3_767
C71 C86 C87 C10 14(3) . 3_767
C84 C106 C88 C89 -134(3) . .
C105 C106 C88 C89 8(5) . .
C84 C106 C88 C87 12(4) . .
C105 C106 C88 C87 154(2) . .
C86 C87 C88 C106 -6(4) . .
C10 C87 C88 C106 172(2) 3_767 .
C86 C87 C88 C89 142(3) . .
C10 C87 C88 C89 -40(4) 3_767 .
C107 C108 C89 C90 -143(3) . .
C109 C108 C89 C90 -5(4) . .
C107 C108 C89 C88 11(4) . .
C109 C108 C89 C88 149(3) . .
C106 C88 C89 C108 -12(4) . .
C87 C88 C89 C108 -157(3) . .
C106 C88 C89 C90 141(3) . .
C87 C88 C89 C90 -3(4) . .
C108 C89 C90 C91 7(4) . .
C88 C89 C90 C91 -146(3) . .
C108 C89 C90 C28 169(2) . 3_767
C88 C89 C90 C28 17(4) . 3_767
C28 C90 C91 C92 -26(4) 3_767 .
C89 C90 C91 C92 133(3) . .
C28 C90 C91 C110 -162(2) 3_767 .
C89 C90 C91 C110 -3(4) . .
C109 C110 C91 C90 -3(4) . .
C111 C110 C91 C90 145(3) . .
C109 C110 C91 C92 -145(2) . .
C111 C110 C91 C92 3(3) . .
C113 C112 C92 C93 -7(4) . .
C111 C112 C92 C93 -147(3) . .
C113 C112 C92 C91 143(3) . .
C111 C112 C92 C91 3(4) . .
C90 C91 C92 C93 8(4) . .
C110 C91 C92 C93 148(2) . .
C90 C91 C92 C112 -144(3) . .
C110 C91 C92 C112 -3(3) . .
C112 C92 C93 C94 12(4) . .
C91 C92 C93 C94 -134(4) . .
C112 C92 C93 C27 154(2) . 3_767
C91 C92 C93 C27 8(3) . 3_767
C92 C93 C94 C95 -10(6) . .
C27 C93 C94 C95 -143(4) 3_767 .
C92 C93 C94 C74 143(4) . .
C27 C93 C94 C74 9(6) 3_767 .
C75 C74 C94 C95 13(7) . .
C73 C74 C94 C95 -175(4) . .
C75 C74 C94 C93 -142(4) . .
C73 C74 C94 C93 29(6) . .
C93 C94 C95 C96 146(4) . .
C74 C94 C95 C96 -7(6) . .
C93 C94 C95 C113 4(7) . .
C74 C94 C95 C113 -149(4) . .
C112 C113 C95 C94 2(5) . .
C114 C113 C95 C94 146(4) . .
C112 C113 C95 C96 -143(3) . .
C114 C113 C95 C96 0(3) . .
C94 C95 C96 C76 -6(5) . .
C113 C95 C96 C76 139(3) . .
C94 C95 C96 C97 -146(4) . .
C113 C95 C96 C97 -1(3) . .
C75 C76 C96 C95 14(4) . .
C77 C76 C96 C95 -130(3) . .
C75 C76 C96 C97 151(2) . .
C77 C76 C96 C97 8(4) . .
C95 C96 C97 C98 140(3) . .
C76 C96 C97 C98 -4(4) . .
C95 C96 C97 C114 1(3) . .
C76 C96 C97 C114 -144(2) . .
C115 C114 C97 C98 -2(4) . .
C113 C114 C97 C98 -142(2) . .
C115 C114 C97 C96 140(3) . .
C113 C114 C97 C96 0(3) . .
C96 C97 C98 C99 -138(4) . .
C114 C97 C98 C99 -1(5) . .
C96 C97 C98 C78 -2(5) . .
C114 C97 C98 C78 135(3) . .
C79 C78 C98 C99 6(4) . .
C77 C78 C98 C99 149(3) . .
C79 C78 C98 C97 -138(3) . .
C77 C78 C98 C97 4(4) . .
C117 C116 C99 C98 136(5) . .
C115 C116 C99 C98 -6(7) . .
C117 C116 C99 C100 1(7) . .
C115 C116 C99 C100 -142(3) . .
C97 C98 C99 C116 5(7) . .
C78 C98 C99 C116 -139(4) . .
C97 C98 C99 C100 134(4) . .
C78 C98 C99 C100 -9(5) . .
C78 C79 C100 C101 140(5) . .
C80 C79 C100 C101 -8(6) . .
C78 C79 C100 C99 -4(4) . .
C80 C79 C100 C99 -152(4) . .
C116 C99 C100 C101 0(7) . .
C98 C99 C100 C101 -136(5) . .
C116 C99 C100 C79 144(4) . .
C98 C99 C100 C79 8(5) . .
C79 C100 C101 C118 -133(4) . .
C99 C100 C101 C118 0(7) . .
C79 C100 C101 C102 9(6) . .
C99 C100 C101 C102 141(4) . .
C117 C118 C101 C100 -1(7) . .
C119 C118 C101 C100 144(4) . .
C117 C118 C101 C102 -140(5) . .
C119 C118 C101 C102 4(4) . .
C80 C81 C102 C103 133(3) . .
C82 C81 C102 C103 -6(4) . .
C80 C81 C102 C101 -2(5) . .
C82 C81 C102 C101 -141(3) . .
C100 C101 C102 C81 -4(5) . .
C118 C101 C102 C81 140(4) . .
C100 C101 C102 C103 -150(4) . .
C118 C101 C102 C103 -7(4) . .
C120 C119 C103 C102 133(3) . .
C118 C119 C103 C102 -5(3) . .
C120 C119 C103 C104 -5(4) . .
C118 C119 C103 C104 -143(2) . .
C81 C102 C103 C119 -136(3) . .
C101 C102 C103 C119 7(3) . .
C81 C102 C103 C104 5(4) . .
C101 C102 C103 C104 148(2) . .
C83 C104 C103 C119 140(2) . .
C105 C104 C103 C119 3(3) . .
C83 C104 C103 C102 0(3) . .
C105 C104 C103 C102 -136(3) . .
